data_4302653
loop_
_publ_author_name
'Piotr Sobota'
'Anna Dr\;ag-Jarz\;abek'
'\/Lukasz John'
'J\'ozef Utko'
'Lucjan B. Jerzykiewicz'
'Marek Duczmal'

_publ_section_title
;
Cyclopentadienyl/Alkoxo Ligand Exchange in Group 4 Metallocenes: A
Convenient Route to Heterometallic Species
;
_journal_name_full 'Inorganic Chemistry'
_journal_page_first 6584
_journal_page_last 6593
_journal_paper_doi 10.1021/ic900498x
_journal_volume 48
_journal_year 2009
_chemical_formula_moiety 'C72 H168 Cl8 Mn10 O62 Zr10'
_chemical_formula_sum 'C72 H168 Cl8 Mn10 O62 Zr10'
_chemical_formula_weight 3771.26
_chemical_name_systematic
;
 ?
;
_space_group_IT_number 2
_symmetry_cell_setting triclinic
_symmetry_Int_Tables_number 2
_symmetry_space_group_name_Hall '-P 1'
_symmetry_space_group_name_H-M 'P -1'
_atom_sites_solution_hydrogens geom
_atom_sites_solution_primary direct
_atom_sites_solution_secondary difmap
_audit_creation_method SHELXL-97
_cell_angle_alpha 116.46(3)
_cell_angle_beta 94.63(2)
_cell_angle_gamma 100.02(3)
_cell_formula_units_Z 1
_cell_length_a 14.285(4)
_cell_length_b 15.639(5)
_cell_length_c 17.235(6)
_cell_measurement_reflns_used 6912
_cell_measurement_temperature 160(2)
_cell_measurement_theta_max 28
_cell_measurement_theta_min 3
_cell_volume 3339(2)
_computing_cell_refinement
;
CrysAlis RED. Version 1.171.31 Oxford Diffraction, 2006)
;
_computing_data_collection
;
CrysAlis CCD. Version 1.171.31 (Oxford Diffraction, 2006)
;
_computing_data_reduction
;
CrysAlis RED. Version 1.171.31 (Oxford Diffraction, 2006)
;
_computing_molecular_graphics ' DIAMOND. Version 3.1e. (Brandenburg, K.  2007)'
_computing_publication_material
;
SHELXTL. Version 6.14 (Bruker, 2003)
Platon Version 1.081 (Spek, A. L. 2005)
enCIFer Version 1.2, (Allen <i>et al.</i>,  2004)
publCIF Version 1.0_c  (Westrip, S. P. 2007)
;
_computing_structure_refinement 'SHELXTL. Version 6.14 (Bruker, 2003)'
_computing_structure_solution 'SHELXTL. Version 6.14 (Bruker, 2003)'
_diffrn_ambient_temperature 160(2)
_diffrn_detector_area_resol_mean 8.3359
_diffrn_measured_fraction_theta_full 0.998
_diffrn_measured_fraction_theta_max 0.998
_diffrn_measurement_device_type 'Kuma KM-4 CCD kappa-axis diffractometer'
_diffrn_measurement_method \w
_diffrn_radiation_monochromator graphite
_diffrn_radiation_source 'fine-focus sealed tube'
_diffrn_radiation_type MoK\a
_diffrn_radiation_wavelength 0.71073
_diffrn_reflns_av_R_equivalents 0.1086
_diffrn_reflns_av_sigmaI/netI 0.1547
_diffrn_reflns_limit_h_max 18
_diffrn_reflns_limit_h_min -18
_diffrn_reflns_limit_k_max 16
_diffrn_reflns_limit_k_min -20
_diffrn_reflns_limit_l_max 22
_diffrn_reflns_limit_l_min -22
_diffrn_reflns_number 48332
_diffrn_reflns_theta_full 27.50
_diffrn_reflns_theta_max 27.50
_diffrn_reflns_theta_min 2.65
_exptl_absorpt_coefficient_mu 1.894
_exptl_absorpt_correction_T_max 0.814
_exptl_absorpt_correction_T_min 0.648
_exptl_absorpt_correction_type analytical
_exptl_absorpt_process_details
;
CrysAlis CCD. Version 1.171.31 (Oxford Diffraction Ltd., 2006)
Analytical numeric absorption correction using a multifaceted crystal
model based on expressions derived by R.C. Clark & J.S.
Comput. Phys. Commun. (1998). 111, 243.
;
_exptl_crystal_colour colorless
_exptl_crystal_density_diffrn 1.867
_exptl_crystal_density_method 'not measured'
_exptl_crystal_description block
_exptl_crystal_F_000 1882
_exptl_crystal_size_max 0.211
_exptl_crystal_size_mid 0.182
_exptl_crystal_size_min 0.112
_refine_diff_density_max 1.472
_refine_diff_density_min -0.840
_refine_diff_density_rms 0.147
_refine_ls_extinction_method none
_refine_ls_goodness_of_fit_ref 0.852
_refine_ls_hydrogen_treatment constr
_refine_ls_matrix_type full
_refine_ls_number_parameters 742
_refine_ls_number_reflns 15322
_refine_ls_number_restraints 0
_refine_ls_restrained_S_all 0.852
_refine_ls_R_factor_all 0.1280
_refine_ls_R_factor_gt 0.0518
_refine_ls_shift/su_max 0.000
_refine_ls_shift/su_mean 0.000
_refine_ls_structure_factor_coef Fsqd
_refine_ls_weighting_details 'calc w=1/[\s^2^(Fo^2^)+(0.0399P)^2^+0.0000P] where P=(Fo^2^+2Fc^2^)/3'
_refine_ls_weighting_scheme calc
_refine_ls_wR_factor_gt 0.0905
_refine_ls_wR_factor_ref 0.1091
_reflns_number_gt 7599
_reflns_number_total 15322
_reflns_threshold_expression >2sigma(I)
_cod_data_source_file ic900498x_si_001_8.cif
_cod_data_source_block CCDC677966
_cod_depositor_comments
;
The following automatic conversions were performed:
'_symmetry_cell_setting' value 'Triclinic' changed to 'triclinic'
according to '/home/saulius/struct/CIF-dictionaries/cif_core.dic'
dictionary named 'cif_core.dic' version 2.4.1 from 2010-06-29.

Automatic conversion script
Id: cif_fix_enum 1527 2010-12-29 10:47:43Z saulius 
;
_cod_database_code 4302653

loop_
_symmetry_equiv_pos_as_xyz
'x, y, z'
'-x, -y, -z'

loop_
_atom_site_label
_atom_site_type_symbol
_atom_site_fract_x
_atom_site_fract_y
_atom_site_fract_z
_atom_site_U_iso_or_equiv
_atom_site_adp_type
_atom_site_occupancy
_atom_site_symmetry_multiplicity
_atom_site_calc_flag
_atom_site_refinement_flags
_atom_site_disorder_assembly
_atom_site_disorder_group
Mn1 Mn 0.04293(7) 0.11643(7) 0.31976(7) 0.0249(2) Uani 1 1 d . . .
Mn2 Mn 0.14859(7) 0.33609(7) 0.22897(7) 0.0252(2) Uani 1 1 d . . .
Mn3 Mn -0.24050(7) 0.15677(8) -0.08389(7) 0.0252(2) Uani 1 1 d . . .
Mn4 Mn -0.18318(7) -0.20321(7) 0.19660(7) 0.0241(2) Uani 1 1 d . . .
Mn5 Mn 0.36493(8) 0.39037(8) 0.18956(7) 0.0303(3) Uani 1 1 d . . .
Zr1 Zr -0.11228(4) -0.05463(5) -0.08507(4) 0.01782(15) Uani 1 1 d . . .
Zr2 Zr -0.18047(4) -0.21973(5) -0.01048(4) 0.01977(15) Uani 1 1 d . . .
Zr3 Zr -0.12021(4) 0.02344(4) 0.13513(4) 0.01873(15) Uani 1 1 d . . .
Zr4 Zr -0.04359(5) 0.19763(5) 0.06441(4) 0.02030(15) Uani 1 1 d . . .
Zr5 Zr -0.02673(5) 0.11877(5) -0.15199(4) 0.01964(15) Uani 1 1 d . . .
Cl1 Cl 0.10746(13) 0.28587(13) 0.34718(11) 0.0323(4) Uani 1 1 d . . .
Cl2 Cl -0.39192(13) 0.08719(15) -0.06613(12) 0.0399(5) Uani 1 1 d . . .
Cl3 Cl -0.18492(15) -0.10006(15) 0.34720(12) 0.0422(5) Uani 1 1 d . . .
Cl4 Cl 0.45514(16) 0.52935(15) 0.18681(15) 0.0539(6) Uani 1 1 d . . .
O1 O -0.1859(3) -0.0808(3) 0.0066(3) 0.0198(10) Uani 1 1 d . . .
O2 O -0.0385(3) 0.0606(3) 0.0528(3) 0.0190(10) Uani 1 1 d . . .
O3 O -0.1228(3) 0.0877(3) -0.0705(3) 0.0185(10) Uani 1 1 d . . .
O4 O 0.0364(3) 0.2251(3) -0.0205(3) 0.0203(10) Uani 1 1 d . . .
O5 O 0.1081(3) 0.2043(3) 0.1124(3) 0.0194(10) Uani 1 1 d . . .
O6 O 0.0250(3) 0.0281(3) 0.1737(3) 0.0198(10) Uani 1 1 d . . .
O7 O 0.1296(3) 0.1130(3) -0.1341(3) 0.0201(10) Uani 1 1 d . . .
O11 O -0.1631(3) 0.1436(3) 0.1205(3) 0.0233(10) Uani 1 1 d . . .
C11 C -0.2497(5) 0.1704(5) 0.1464(5) 0.0308(17) Uani 1 1 d . . .
H11A H -0.2722 0.2049 0.1151 0.037 Uiso 1 1 calc R . .
H11B H -0.2377 0.2156 0.2105 0.037 Uiso 1 1 calc R . .
C12 C -0.3252(5) 0.0806(5) 0.1253(5) 0.0331(17) Uani 1 1 d . . .
H12A H -0.3808 0.0987 0.1546 0.040 Uiso 1 1 calc R . .
H12B H -0.3486 0.0421 0.0609 0.040 Uiso 1 1 calc R . .
O10 O -0.2789(3) 0.0235(3) 0.1581(3) 0.0258(11) Uani 1 1 d . . .
C13 C -0.3422(5) -0.0404(6) 0.1789(5) 0.042(2) Uani 1 1 d . . .
H13A H -0.3975 -0.0783 0.1305 0.064 Uiso 1 1 calc R . .
H13B H -0.3652 -0.0018 0.2330 0.064 Uiso 1 1 calc R . .
H13C H -0.3079 -0.0854 0.1875 0.064 Uiso 1 1 calc R . .
O21 O -0.1034(3) 0.1068(3) 0.2739(3) 0.0265(11) Uani 1 1 d . . .
C21 C -0.1636(6) 0.1370(6) 0.3363(5) 0.042(2) Uani 1 1 d . . .
H21A H -0.1994 0.0791 0.3399 0.051 Uiso 1 1 calc R . .
H21B H -0.2114 0.1656 0.3169 0.051 Uiso 1 1 calc R . .
C22 C -0.1096(6) 0.2096(7) 0.4236(5) 0.052(2) Uani 1 1 d . . .
H22A H -0.0838 0.2725 0.4234 0.062 Uiso 1 1 calc R . .
H22B H -0.1529 0.2215 0.4675 0.062 Uiso 1 1 calc R . .
O20 O -0.0321(4) 0.1744(4) 0.4466(3) 0.0450(14) Uani 1 1 d . . .
C23 C 0.0090(8) 0.2185(10) 0.5332(6) 0.102(5) Uani 1 1 d . . .
H23A H -0.0377 0.2035 0.5667 0.153 Uiso 1 1 calc R . .
H23B H 0.0280 0.2898 0.5554 0.153 Uiso 1 1 calc R . .
H23C H 0.0662 0.1940 0.5399 0.153 Uiso 1 1 calc R . .
O31 O -0.0030(3) 0.3258(3) 0.1865(3) 0.0249(10) Uani 1 1 d . . .
C31 C -0.0618(5) 0.3911(5) 0.2311(5) 0.0348(18) Uani 1 1 d . . .
H31A H -0.1257 0.3699 0.1928 0.042 Uiso 1 1 calc R . .
H31B H -0.0314 0.4580 0.2413 0.042 Uiso 1 1 calc R . .
C32 C -0.0764(6) 0.3949(6) 0.3177(5) 0.050(2) Uani 1 1 d . . .
H32A H -0.1028 0.3282 0.3100 0.060 Uiso 1 1 calc R . .
H32B H -0.0146 0.4240 0.3601 0.060 Uiso 1 1 calc R . .
O30 O -0.1436(6) 0.4552(6) 0.3476(4) 0.091(3) Uani 1 1 d . . .
C33 C -0.1684(10) 0.4670(10) 0.4291(7) 0.111(5) Uani 1 1 d . . .
H33A H -0.2002 0.4029 0.4229 0.166 Uiso 1 1 calc R . .
H33B H -0.2125 0.5111 0.4468 0.166 Uiso 1 1 calc R . .
H33C H -0.1098 0.4951 0.4742 0.166 Uiso 1 1 calc R . .
O41 O -0.1449(3) 0.2682(3) 0.0360(3) 0.0230(10) Uani 1 1 d . . .
C41 C -0.1190(5) 0.3595(5) 0.0344(5) 0.0315(17) Uani 1 1 d . . .
H41A H -0.0863 0.3515 -0.0160 0.038 Uiso 1 1 calc R . .
H41B H -0.0746 0.4091 0.0894 0.038 Uiso 1 1 calc R . .
C42 C -0.2099(5) 0.3913(5) 0.0258(5) 0.0344(18) Uani 1 1 d . . .
H42A H -0.2395 0.4052 0.0789 0.041 Uiso 1 1 calc R . .
H42B H -0.1963 0.4518 0.0192 0.041 Uiso 1 1 calc R . .
O40 O -0.2732(3) 0.3141(3) -0.0495(3) 0.0358(12) Uani 1 1 d . . .
C43 C -0.3655(5) 0.3325(6) -0.0649(6) 0.044(2) Uani 1 1 d . . .
H43A H -0.3589 0.3815 -0.0861 0.067 Uiso 1 1 calc R . .
H43B H -0.3910 0.3573 -0.0098 0.067 Uiso 1 1 calc R . .
H43C H -0.4098 0.2714 -0.1092 0.067 Uiso 1 1 calc R . .
O51 O -0.1483(3) 0.1723(3) -0.1691(3) 0.0278(11) Uani 1 1 d . . .
C51 C -0.1816(5) 0.2177(5) -0.2176(5) 0.0314(17) Uani 1 1 d . . .
H51A H -0.1341 0.2243 -0.2546 0.038 Uiso 1 1 calc R . .
H51B H -0.1875 0.2844 -0.1764 0.038 Uiso 1 1 calc R . .
C52 C -0.2764(6) 0.1590(6) -0.2744(5) 0.044(2) Uani 1 1 d . . .
H52A H -0.3060 0.1980 -0.2971 0.053 Uiso 1 1 calc R . .
H52B H -0.2682 0.0992 -0.3253 0.053 Uiso 1 1 calc R . .
O50 O -0.3368(4) 0.1325(4) -0.2228(3) 0.0433(13) Uani 1 1 d . . .
C53 C -0.4230(6) 0.0602(6) -0.2754(6) 0.049(2) Uani 1 1 d . . .
H53A H -0.4586 0.0848 -0.3090 0.074 Uiso 1 1 calc R . .
H53B H -0.4635 0.0464 -0.2371 0.074 Uiso 1 1 calc R . .
H53C H -0.4062 -0.0003 -0.3162 0.074 Uiso 1 1 calc R . .
O61 O 0.2109(3) 0.3711(3) 0.1231(3) 0.0229(10) Uani 1 1 d . . .
C61 C 0.1767(5) 0.4497(5) 0.1223(5) 0.0309(17) Uani 1 1 d . . .
H61A H 0.1064 0.4279 0.0988 0.037 Uiso 1 1 calc R . .
H61B H 0.2092 0.4708 0.0829 0.037 Uiso 1 1 calc R . .
C62 C 0.1957(6) 0.5362(6) 0.2147(5) 0.043(2) Uani 1 1 d . . .
H62A H 0.2662 0.5618 0.2366 0.052 Uiso 1 1 calc R . .
H62B H 0.1685 0.5897 0.2134 0.052 Uiso 1 1 calc R . .
O60 O 0.1520(4) 0.5044(4) 0.2718(3) 0.0421(13) Uani 1 1 d . . .
C63 C 0.1662(7) 0.5824(6) 0.3585(6) 0.065(3) Uani 1 1 d . . .
H63A H 0.1408 0.6362 0.3572 0.098 Uiso 1 1 calc R . .
H63B H 0.2355 0.6061 0.3833 0.098 Uiso 1 1 calc R . .
H63C H 0.1323 0.5590 0.3951 0.098 Uiso 1 1 calc R . .
O71 O 0.0510(3) -0.0264(3) 0.2909(3) 0.0284(11) Uani 1 1 d . . .
C71 C 0.0764(6) -0.0343(5) 0.3684(4) 0.0331(18) Uani 1 1 d . . .
H71A H 0.0853 -0.1011 0.3525 0.040 Uiso 1 1 calc R . .
H71B H 0.0243 -0.0226 0.4037 0.040 Uiso 1 1 calc R . .
C72 C 0.1686(6) 0.0405(5) 0.4209(5) 0.041(2) Uani 1 1 d . . .
H72A H 0.1822 0.0440 0.4797 0.050 Uiso 1 1 calc R . .
H72B H 0.2233 0.0223 0.3903 0.050 Uiso 1 1 calc R . .
O70 O 0.1571(4) 0.1328(4) 0.4301(3) 0.0396(13) Uani 1 1 d . . .
C73 C 0.2401(6) 0.2115(6) 0.4832(5) 0.047(2) Uani 1 1 d . . .
H73A H 0.2460 0.2226 0.5442 0.070 Uiso 1 1 calc R . .
H73B H 0.2324 0.2715 0.4812 0.070 Uiso 1 1 calc R . .
H73C H 0.2983 0.1938 0.4604 0.070 Uiso 1 1 calc R . .
O81 O -0.0404(3) -0.2267(3) 0.1861(3) 0.0232(10) Uani 1 1 d . . .
C81 C -0.0452(5) -0.3282(5) 0.1485(5) 0.0298(17) Uani 1 1 d . . .
H81A H 0.0204 -0.3402 0.1437 0.036 Uiso 1 1 calc R . .
H81B H -0.0851 -0.3627 0.0888 0.036 Uiso 1 1 calc R . .
C82 C -0.0897(5) -0.3657(5) 0.2071(5) 0.0339(18) Uani 1 1 d . . .
H82A H -0.0925 -0.4367 0.1836 0.041 Uiso 1 1 calc R . .
H82B H -0.0508 -0.3302 0.2673 0.041 Uiso 1 1 calc R . .
O80 O -0.1848(3) -0.3490(3) 0.2086(3) 0.0328(12) Uani 1 1 d . . .
C83 C -0.2342(6) -0.3779(6) 0.2640(6) 0.046(2) Uani 1 1 d . . .
H83A H -0.2297 -0.4448 0.2506 0.069 Uiso 1 1 calc R . .
H83B H -0.3023 -0.3763 0.2543 0.069 Uiso 1 1 calc R . .
H83C H -0.2049 -0.3327 0.3257 0.069 Uiso 1 1 calc R . .
O91 O 0.2946(3) 0.3851(4) 0.2854(3) 0.0349(12) Uani 1 1 d . . .
C91 C 0.3369(6) 0.4110(6) 0.3716(5) 0.049(2) Uani 1 1 d . . .
H91A H 0.3728 0.3615 0.3694 0.059 Uiso 1 1 calc R . .
H91B H 0.2849 0.4087 0.4057 0.059 Uiso 1 1 calc R . .
C92 C 0.4046(6) 0.5108(6) 0.4193(5) 0.051(2) Uani 1 1 d . . .
H92A H 0.3717 0.5612 0.4185 0.061 Uiso 1 1 calc R . .
H92B H 0.4261 0.5274 0.4815 0.061 Uiso 1 1 calc R . .
O90 O 0.4837(5) 0.5085(5) 0.3767(4) 0.072(2) Uani 1 1 d . . .
C93 C 0.5441(9) 0.6058(7) 0.4116(7) 0.093(4) Uani 1 1 d . . .
H93A H 0.5103 0.6459 0.3946 0.140 Uiso 1 1 calc R . .
H93B H 0.6043 0.6021 0.3881 0.140 Uiso 1 1 calc R . .
H93C H 0.5589 0.6356 0.4760 0.140 Uiso 1 1 calc R . .
O101 O 0.3262(3) 0.2546(3) 0.0752(3) 0.0286(11) Uani 1 1 d . . .
C101 C 0.3852(5) 0.1887(5) 0.0677(5) 0.0323(17) Uani 1 1 d . . .
H10A H 0.3786 0.1400 0.0051 0.039 Uiso 1 1 calc R . .
H10B H 0.3644 0.1528 0.1007 0.039 Uiso 1 1 calc R . .
C102 C 0.4893(5) 0.2447(6) 0.1041(5) 0.041(2) Uani 1 1 d . . .
H10C H 0.5300 0.1999 0.1051 0.050 Uiso 1 1 calc R . .
H10D H 0.5131 0.2735 0.0665 0.050 Uiso 1 1 calc R . .
O100 O 0.4947(3) 0.3194(4) 0.1898(3) 0.0365(12) Uani 1 1 d . . .
C103 C 0.5918(6) 0.3759(6) 0.2274(6) 0.060(3) Uani 1 1 d . . .
H10E H 0.6312 0.3352 0.2376 0.090 Uiso 1 1 calc R . .
H10F H 0.5925 0.4331 0.2836 0.090 Uiso 1 1 calc R . .
H10G H 0.6182 0.3980 0.1870 0.090 Uiso 1 1 calc R . .
O111 O -0.2261(3) -0.1119(3) -0.1791(3) 0.0229(10) Uani 1 1 d . . .
C111 C -0.2773(5) -0.1226(6) -0.2560(5) 0.0377(19) Uani 1 1 d . . .
H11C H -0.2538 -0.1687 -0.3074 0.045 Uiso 1 1 calc R . .
H11D H -0.2663 -0.0583 -0.2560 0.045 Uiso 1 1 calc R . .
C112 C -0.3824(5) -0.1606(6) -0.2640(5) 0.0366(18) Uani 1 1 d . . .
H11E H -0.3931 -0.2189 -0.2541 0.044 Uiso 1 1 calc R . .
H11F H -0.4090 -0.1096 -0.2193 0.044 Uiso 1 1 calc R . .
O110 O -0.4301(4) -0.1867(4) -0.3512(3) 0.0511(15) Uani 1 1 d . . .
C113 C -0.5332(6) -0.2272(8) -0.3619(6) 0.074(3) Uani 1 1 d . . .
H11G H -0.5646 -0.2485 -0.4223 0.110 Uiso 1 1 calc R . .
H11H H -0.5620 -0.1766 -0.3205 0.110 Uiso 1 1 calc R . .
H11I H -0.5423 -0.2835 -0.3499 0.110 Uiso 1 1 calc R . .
O121 O -0.2352(3) -0.2926(3) 0.0582(3) 0.0259(11) Uani 1 1 d . . .
C121 C -0.3177(5) -0.3700(5) 0.0390(5) 0.0294(16) Uani 1 1 d . . .
H12C H -0.2987 -0.4181 0.0561 0.035 Uiso 1 1 calc R . .
H12D H -0.3436 -0.4047 -0.0250 0.035 Uiso 1 1 calc R . .
C122 C -0.3940(5) -0.3276(5) 0.0890(5) 0.0344(18) Uani 1 1 d . . .
H12E H -0.4215 -0.2886 0.0651 0.041 Uiso 1 1 calc R . .
H12F H -0.4468 -0.3809 0.0841 0.041 Uiso 1 1 calc R . .
O120 O -0.3476(3) -0.2659(4) 0.1799(3) 0.0334(12) Uani 1 1 d . . .
C123 C -0.4143(5) -0.2260(6) 0.2360(5) 0.041(2) Uani 1 1 d . . .
H12G H -0.4631 -0.2798 0.2341 0.062 Uiso 1 1 calc R . .
H12H H -0.4461 -0.1871 0.2156 0.062 Uiso 1 1 calc R . .
H12I H -0.3795 -0.1840 0.2965 0.062 Uiso 1 1 calc R . .

loop_
_atom_site_aniso_label
_atom_site_aniso_U_11
_atom_site_aniso_U_22
_atom_site_aniso_U_33
_atom_site_aniso_U_23
_atom_site_aniso_U_13
_atom_site_aniso_U_12
Mn1 0.0254(6) 0.0307(6) 0.0176(5) 0.0106(5) 0.0022(4) 0.0071(5)
Mn2 0.0235(6) 0.0296(6) 0.0198(6) 0.0108(5) 0.0010(5) 0.0031(5)
Mn3 0.0209(6) 0.0337(6) 0.0244(6) 0.0160(5) 0.0042(5) 0.0081(5)
Mn4 0.0229(6) 0.0317(6) 0.0203(6) 0.0148(5) 0.0049(4) 0.0043(5)
Mn5 0.0252(6) 0.0347(6) 0.0274(6) 0.0138(5) 0.0035(5) 0.0011(5)
Zr1 0.0165(3) 0.0234(3) 0.0152(3) 0.0101(3) 0.0027(3) 0.0058(3)
Zr2 0.0174(3) 0.0256(4) 0.0181(4) 0.0124(3) 0.0027(3) 0.0035(3)
Zr3 0.0182(3) 0.0238(4) 0.0161(4) 0.0104(3) 0.0045(3) 0.0057(3)
Zr4 0.0209(4) 0.0253(4) 0.0169(4) 0.0112(3) 0.0038(3) 0.0068(3)
Zr5 0.0186(3) 0.0257(4) 0.0164(3) 0.0115(3) 0.0024(3) 0.0054(3)
Cl1 0.0353(10) 0.0374(10) 0.0277(10) 0.0196(9) 0.0048(8) 0.0055(8)
Cl2 0.0262(10) 0.0582(12) 0.0356(11) 0.0228(10) 0.0069(8) 0.0072(9)
Cl3 0.0442(12) 0.0546(12) 0.0235(10) 0.0149(9) 0.0107(9) 0.0085(10)
Cl4 0.0532(14) 0.0516(12) 0.0525(14) 0.0331(11) -0.0111(11) -0.0134(11)
O1 0.019(2) 0.021(2) 0.020(2) 0.013(2) 0.0013(19) 0.0007(19)
O2 0.018(2) 0.019(2) 0.017(2) 0.007(2) 0.0000(19) 0.0002(19)
O3 0.018(2) 0.021(2) 0.020(2) 0.011(2) 0.0073(19) 0.0098(19)
O4 0.016(2) 0.024(2) 0.023(3) 0.012(2) 0.0060(19) 0.0036(19)
O5 0.018(2) 0.020(2) 0.015(2) 0.005(2) 0.0011(19) 0.0028(19)
O6 0.019(2) 0.025(2) 0.017(2) 0.013(2) -0.0017(19) 0.001(2)
O7 0.023(2) 0.025(2) 0.015(2) 0.011(2) 0.0074(19) 0.006(2)
O11 0.021(2) 0.033(3) 0.026(3) 0.018(2) 0.015(2) 0.015(2)
C11 0.039(4) 0.040(4) 0.029(4) 0.021(4) 0.020(3) 0.026(4)
C12 0.023(4) 0.047(4) 0.046(5) 0.031(4) 0.017(3) 0.017(4)
O10 0.021(2) 0.040(3) 0.029(3) 0.025(2) 0.015(2) 0.011(2)
C13 0.031(4) 0.056(5) 0.046(5) 0.030(5) 0.010(4) 0.005(4)
O21 0.021(2) 0.037(3) 0.017(2) 0.008(2) 0.002(2) 0.012(2)
C21 0.041(5) 0.058(5) 0.024(4) 0.009(4) 0.012(4) 0.028(4)
C22 0.046(5) 0.080(6) 0.028(5) 0.016(5) 0.011(4) 0.035(5)
O20 0.041(3) 0.080(4) 0.022(3) 0.024(3) 0.010(2) 0.029(3)
C23 0.099(9) 0.200(13) 0.023(5) 0.043(7) 0.022(6) 0.097(9)
O31 0.022(2) 0.030(2) 0.018(2) 0.006(2) 0.001(2) 0.012(2)
C31 0.028(4) 0.037(4) 0.032(4) 0.008(4) 0.007(3) 0.012(3)
C32 0.063(6) 0.062(6) 0.033(5) 0.019(4) 0.015(4) 0.040(5)
O30 0.112(6) 0.157(7) 0.051(4) 0.057(5) 0.054(4) 0.103(6)
C33 0.152(13) 0.171(13) 0.052(7) 0.051(8) 0.061(8) 0.125(11)
O41 0.026(3) 0.027(2) 0.022(3) 0.015(2) 0.006(2) 0.011(2)
C41 0.022(4) 0.044(4) 0.026(4) 0.013(4) 0.001(3) 0.013(3)
C42 0.043(5) 0.029(4) 0.030(4) 0.013(4) 0.003(4) 0.010(4)
O40 0.029(3) 0.032(3) 0.040(3) 0.010(3) -0.001(2) 0.013(2)
C43 0.030(4) 0.055(5) 0.055(6) 0.030(5) 0.002(4) 0.020(4)
O51 0.026(3) 0.037(3) 0.029(3) 0.023(2) 0.004(2) 0.011(2)
C51 0.024(4) 0.050(5) 0.035(4) 0.031(4) 0.005(3) 0.013(4)
C52 0.040(5) 0.073(6) 0.036(5) 0.034(5) 0.012(4) 0.026(4)
O50 0.038(3) 0.056(3) 0.037(3) 0.023(3) 0.006(3) 0.008(3)
C53 0.033(5) 0.058(5) 0.044(5) 0.021(5) -0.009(4) -0.003(4)
O61 0.024(3) 0.026(2) 0.019(2) 0.012(2) 0.002(2) 0.005(2)
C61 0.041(5) 0.023(4) 0.034(4) 0.014(3) 0.014(4) 0.011(3)
C62 0.040(5) 0.038(4) 0.050(5) 0.021(4) 0.008(4) 0.006(4)
O60 0.049(3) 0.044(3) 0.022(3) 0.009(3) 0.006(3) 0.005(3)
C63 0.080(7) 0.050(5) 0.044(6) 0.000(5) 0.020(5) 0.019(5)
O71 0.039(3) 0.032(3) 0.018(3) 0.015(2) 0.006(2) 0.011(2)
C71 0.051(5) 0.040(4) 0.016(4) 0.020(3) 0.003(3) 0.011(4)
C72 0.047(5) 0.047(5) 0.032(5) 0.017(4) 0.011(4) 0.020(4)
O70 0.038(3) 0.046(3) 0.026(3) 0.012(3) -0.005(2) 0.004(3)
C73 0.038(5) 0.056(5) 0.032(5) 0.018(4) -0.005(4) -0.008(4)
O81 0.026(3) 0.031(3) 0.018(2) 0.015(2) 0.007(2) 0.011(2)
C81 0.021(4) 0.039(4) 0.032(4) 0.017(4) 0.002(3) 0.013(3)
C82 0.031(4) 0.040(4) 0.041(5) 0.027(4) 0.010(4) 0.011(4)
O80 0.031(3) 0.045(3) 0.041(3) 0.034(3) 0.013(2) 0.011(2)
C83 0.055(6) 0.055(5) 0.052(6) 0.039(5) 0.020(4) 0.024(5)
O91 0.031(3) 0.053(3) 0.021(3) 0.022(3) -0.003(2) 0.001(2)
C91 0.037(5) 0.070(6) 0.033(5) 0.027(5) -0.004(4) -0.006(4)
C92 0.042(5) 0.069(6) 0.024(4) 0.008(4) -0.006(4) 0.013(5)
O90 0.065(5) 0.072(4) 0.053(4) 0.020(4) 0.009(4) -0.022(4)
C93 0.109(10) 0.067(7) 0.073(8) 0.024(6) 0.024(7) -0.032(7)
O101 0.018(2) 0.031(3) 0.039(3) 0.019(2) 0.002(2) 0.004(2)
C101 0.026(4) 0.046(5) 0.020(4) 0.012(4) 0.002(3) 0.008(4)
C102 0.020(4) 0.052(5) 0.047(5) 0.018(4) 0.000(4) 0.011(4)
O100 0.017(3) 0.043(3) 0.045(3) 0.019(3) -0.004(2) 0.004(2)
C103 0.036(5) 0.055(5) 0.070(7) 0.016(5) -0.007(5) 0.007(4)
O111 0.021(2) 0.032(3) 0.017(2) 0.012(2) 0.0020(19) 0.010(2)
C111 0.024(4) 0.062(5) 0.030(4) 0.024(4) 0.004(3) 0.013(4)
C112 0.026(4) 0.055(5) 0.022(4) 0.014(4) -0.004(3) 0.006(4)
O110 0.038(3) 0.073(4) 0.035(3) 0.025(3) -0.008(3) 0.003(3)
C113 0.031(5) 0.099(8) 0.057(7) 0.020(6) -0.021(5) -0.003(5)
O121 0.022(3) 0.033(3) 0.021(3) 0.012(2) 0.006(2) 0.004(2)
C121 0.029(4) 0.038(4) 0.028(4) 0.021(4) 0.007(3) 0.007(3)
C122 0.024(4) 0.044(4) 0.038(5) 0.024(4) 0.008(3) 0.000(3)
O120 0.028(3) 0.051(3) 0.029(3) 0.024(3) 0.012(2) 0.014(2)
C123 0.032(4) 0.048(5) 0.043(5) 0.018(4) 0.022(4) 0.010(4)

loop_
_atom_type_symbol
_atom_type_description
_atom_type_scat_dispersion_real
_atom_type_scat_dispersion_imag
_atom_type_scat_source
C C 0.0033 0.0016 'International Tables Vol C Tables 4.2.6.8 and 6.1.1.4'
H H 0.0000 0.0000 'International Tables Vol C Tables 4.2.6.8 and 6.1.1.4'
O O 0.0106 0.0060 'International Tables Vol C Tables 4.2.6.8 and 6.1.1.4'
Cl Cl 0.1484 0.1585 'International Tables Vol C Tables 4.2.6.8 and 6.1.1.4'
Mn Mn 0.3368 0.7283 'International Tables Vol C Tables 4.2.6.8 and 6.1.1.4'
Zr Zr -2.9673 0.5597 'International Tables Vol C Tables 4.2.6.8 and 6.1.1.4'

loop_
_geom_angle_atom_site_label_1
_geom_angle_atom_site_label_2
_geom_angle_atom_site_label_3
_geom_angle
_geom_angle_site_symmetry_1
_geom_angle_site_symmetry_3
_geom_angle_publ_flag
O1 Zr1 O2 71.15(18) . . yes
O1 Zr1 O3 108.40(19) . . yes
O1 Zr1 O111 94.97(19) . . yes
O1 Zr1 O2 105.82(18) . 2_555 yes
O1 Zr1 O5 74.41(19) . 2_555 yes
O1 Zr1 O6 175.07(18) . 2_555 yes
O2 Zr1 O3 71.67(18) . . yes
O2 Zr1 O111 149.00(18) . . yes
O2 Zr1 O2 66.96(17) . 2_555 yes
O2 Zr1 O5 113.58(18) . 2_555 yes
O2 Zr1 O6 105.96(18) . 2_555 yes
O3 Zr1 O111 87.7(2) . . yes
O2 Zr1 O3 112.25(18) 2_555 . yes
O3 Zr1 O5 174.74(17) . 2_555 yes
O3 Zr1 O6 73.90(18) . 2_555 yes
O2 Zr1 O111 143.91(18) 2_555 . yes
O5 Zr1 O111 87.6(2) 2_555 . yes
O6 Zr1 O111 89.45(18) 2_555 . yes
O2 Zr1 O5 70.61(18) 2_555 2_555 yes
O2 Zr1 O6 69.26(18) 2_555 2_555 yes
O5 Zr1 O6 103.66(18) 2_555 2_555 yes
O1 Zr2 O121 129.56(19) . . yes
O1 Zr2 O4 110.26(19) . 2_555 yes
O1 Zr2 O5 75.05(19) . 2_555 yes
O1 Zr2 O7 72.38(18) . 2_555 yes
O1 Zr2 O61 136.59(18) . 2_555 yes
O1 Zr2 O101 81.94(19) . 2_555 yes
O4 Zr2 O121 94.33(19) 2_555 . yes
O5 Zr2 O121 155.37(19) 2_555 . yes
O7 Zr2 O121 73.69(19) 2_555 . yes
O61 Zr2 O121 83.66(19) 2_555 . yes
O101 Zr2 O121 86.25(18) 2_555 . yes
O4 Zr2 O5 74.66(18) 2_555 2_555 yes
O4 Zr2 O7 73.55(17) 2_555 2_555 yes
O4 Zr2 O61 90.72(18) 2_555 2_555 yes
O4 Zr2 O101 162.86(19) 2_555 2_555 yes
O5 Zr2 O7 121.98(18) 2_555 2_555 yes
O5 Zr2 O61 74.69(18) 2_555 2_555 yes
O5 Zr2 O101 97.96(18) 2_555 2_555 yes
O7 Zr2 O61 151.00(19) 2_555 2_555 yes
O7 Zr2 O101 122.74(17) 2_555 2_555 yes
O61 Zr2 O101 72.29(18) 2_555 2_555 yes
O1 Zr3 O2 74.64(19) . . yes
O1 Zr3 O6 116.51(18) . . yes
O1 Zr3 O10 83.88(17) . . yes
O1 Zr3 O11 93.19(19) . . yes
O1 Zr3 O21 158.50(18) . . yes
O1 Zr3 O7 75.34(19) . 2_555 yes
O2 Zr3 O6 72.44(18) . . yes
O2 Zr3 O10 133.16(18) . . yes
O2 Zr3 O11 69.45(18) . . yes
O2 Zr3 O21 125.99(19) . . yes
O2 Zr3 O7 120.80(19) . 2_555 yes
O6 Zr3 O10 152.83(18) . . yes
O6 Zr3 O11 122.14(19) . . yes
O6 Zr3 O21 79.26(18) . . yes
O6 Zr3 O7 77.38(19) . 2_555 yes
O10 Zr3 O11 70.81(18) . . yes
O10 Zr3 O21 76.95(17) . . yes
O7 Zr3 O10 91.97(18) 2_555 . yes
O11 Zr3 O21 89.66(19) . . yes
O7 Zr3 O11 160.47(17) 2_555 . yes
O7 Zr3 O21 95.48(19) 2_555 . yes
O2 Zr4 O3 73.85(19) . . yes
O2 Zr4 O4 109.79(19) . . yes
O2 Zr4 O5 72.30(19) . . yes
O2 Zr4 O11 68.89(18) . . yes
O2 Zr4 O31 121.76(19) . . yes
O2 Zr4 O41 139.00(19) . . yes
O3 Zr4 O4 74.92(18) . . yes
O3 Zr4 O5 122.44(17) . . yes
O3 Zr4 O11 88.94(17) . . yes
O3 Zr4 O31 161.04(18) . . yes
O3 Zr4 O41 76.34(18) . . yes
O4 Zr4 O5 74.68(18) . . yes
O4 Zr4 O11 163.24(18) . . yes
O4 Zr4 O31 106.25(19) . . yes
O4 Zr4 O41 88.52(19) . . yes
O5 Zr4 O11 119.04(18) . . yes
O5 Zr4 O31 75.18(18) . . yes
O5 Zr4 O41 148.6(2) . . yes
O11 Zr4 O31 87.52(18) . . yes
O11 Zr4 O41 83.17(18) . . yes
O31 Zr4 O41 84.75(18) . . yes
O3 Zr5 O4 74.89(18) . . yes
O3 Zr5 O7 120.73(18) . . yes
O3 Zr5 O51 75.02(18) . . yes
O3 Zr5 O6 73.75(18) . 2_555 yes
O3 Zr5 O71 120.97(18) . 2_555 yes
O3 Zr5 O81 145.55(19) . 2_555 yes
O4 Zr5 O7 73.44(17) . . yes
O4 Zr5 O51 99.76(18) . . yes
O4 Zr5 O6 111.39(19) . 2_555 yes
O4 Zr5 O71 163.65(18) . 2_555 yes
O4 Zr5 O81 84.97(19) . 2_555 yes
O7 Zr5 O51 158.8(2) . . yes
O6 Zr5 O7 73.20(18) 2_555 . yes
O7 Zr5 O71 93.39(17) . 2_555 yes
O7 Zr5 O81 78.03(18) . 2_555 yes
O6 Zr5 O51 127.38(19) 2_555 . yes
O51 Zr5 O71 89.08(18) . 2_555 yes
O51 Zr5 O81 81.37(19) . 2_555 yes
O6 Zr5 O71 72.63(19) 2_555 2_555 yes
O6 Zr5 O81 140.48(18) 2_555 2_555 yes
O71 Zr5 O81 82.78(19) 2_555 2_555 yes
Cl1 Mn1 O6 103.54(15) . . yes
Cl1 Mn1 O20 90.95(17) . . yes
Cl1 Mn1 O21 96.66(16) . . yes
Cl1 Mn1 O70 92.19(18) . . yes
Cl1 Mn1 O71 154.87(14) . . yes
O6 Mn1 O20 147.76(18) . . yes
O6 Mn1 O21 76.28(17) . . yes
O6 Mn1 O70 130.51(19) . . yes
O6 Mn1 O71 72.03(19) . . yes
O20 Mn1 O21 73.50(18) . . yes
O20 Mn1 O70 76.37(19) . . yes
O20 Mn1 O71 105.8(2) . . yes
O21 Mn1 O70 148.7(2) . . yes
O21 Mn1 O71 105.89(19) . . yes
O70 Mn1 O71 74.3(2) . . yes
Cl1 Mn2 O5 103.63(16) . . yes
Cl1 Mn2 O31 91.98(14) . . yes
Cl1 Mn2 O60 113.31(14) . . yes
Cl1 Mn2 O61 169.59(13) . . yes
Cl1 Mn2 O91 91.45(17) . . yes
O5 Mn2 O31 76.50(18) . . yes
O5 Mn2 O60 136.12(19) . . yes
O5 Mn2 O61 74.77(19) . . yes
O5 Mn2 O91 116.8(2) . . yes
O31 Mn2 O60 79.3(2) . . yes
O31 Mn2 O61 97.55(17) . . yes
O31 Mn2 O91 165.0(2) . . yes
O60 Mn2 O61 72.81(18) . . yes
O60 Mn2 O91 85.9(2) . . yes
O61 Mn2 O91 80.40(19) . . yes
Cl2 Mn3 O3 115.40(16) . . yes
Cl2 Mn3 O40 95.90(13) . . yes
Cl2 Mn3 O41 115.75(14) . . yes
Cl2 Mn3 O50 82.58(15) . . yes
Cl2 Mn3 O51 148.79(14) . . yes
O3 Mn3 O40 141.83(18) . . yes
O3 Mn3 O41 76.05(18) . . yes
O3 Mn3 O50 127.75(18) . . yes
O3 Mn3 O51 74.63(19) . . yes
O40 Mn3 O41 70.68(18) . . yes
O40 Mn3 O50 75.05(18) . . yes
O40 Mn3 O51 90.05(18) . . yes
O41 Mn3 O50 142.3(2) . . yes
O41 Mn3 O51 95.15(18) . . yes
O50 Mn3 O51 69.40(19) . . yes
Cl3 Mn4 O80 96.63(13) . . yes
Cl3 Mn4 O81 107.87(14) . . yes
Cl3 Mn4 O120 87.75(13) . . yes
Cl3 Mn4 O121 159.09(14) . . yes
Cl3 Mn4 O7 109.77(15) . 2_555 yes
O80 Mn4 O81 74.31(18) . . yes
O80 Mn4 O120 78.2(2) . . yes
O80 Mn4 O121 88.60(18) . . yes
O7 Mn4 O80 147.00(17) 2_555 . yes
O81 Mn4 O120 149.6(2) . . yes
O81 Mn4 O121 93.04(18) . . yes
O7 Mn4 O81 78.85(19) 2_555 . yes
O120 Mn4 O121 73.48(17) . . yes
O7 Mn4 O120 121.06(19) 2_555 . yes
O7 Mn4 O121 73.88(19) 2_555 . yes
Cl4 Mn5 O61 104.17(15) . . yes
Cl4 Mn5 O91 128.03(19) . . yes
Cl4 Mn5 O100 95.23(17) . . yes
Cl4 Mn5 O101 120.32(16) . . yes
O61 Mn5 O91 82.12(18) . . yes
O61 Mn5 O100 146.80(19) . . yes
O61 Mn5 O101 71.58(18) . . yes
O91 Mn5 O100 106.8(2) . . yes
O91 Mn5 O101 110.7(2) . . yes
O100 Mn5 O101 75.40(18) . . yes
Mn1 Cl1 Mn2 125.15(8) . . yes
Zr1 O1 Zr2 108.5(2) . . yes
Zr1 O1 Zr3 110.4(2) . . yes
Zr2 O1 Zr3 109.2(2) . . yes
Zr1 O2 Zr3 103.8(2) . . yes
Zr1 O2 Zr4 108.1(2) . . yes
Zr1 O2 Zr1 113.0(2) . 2_555 yes
Zr3 O2 Zr4 113.1(2) . . yes
Zr1 O2 Zr3 108.2(2) 2_555 . yes
Zr1 O2 Zr4 110.5(2) 2_555 . yes
Zr1 O3 Zr4 106.3(2) . . yes
Zr1 O3 Zr5 106.0(2) . . yes
Zr1 O3 Mn3 136.0(2) . . yes
Zr4 O3 Zr5 101.12(19) . . yes
Zr4 O3 Mn3 100.5(2) . . yes
Zr5 O3 Mn3 102.2(2) . . yes
Zr4 O4 Zr5 108.9(2) . . yes
Zr2 O4 Zr4 109.2(2) 2_555 . yes
Zr2 O4 Zr5 111.2(2) 2_555 . yes
Zr4 O5 Mn2 103.8(2) . . yes
Zr1 O5 Zr4 106.0(2) 2_555 . yes
Zr2 O5 Zr4 101.05(19) 2_555 . yes
Zr1 O5 Mn2 131.0(2) 2_555 . yes
Zr2 O5 Mn2 109.5(2) 2_555 . yes
Zr1 O5 Zr2 101.95(19) 2_555 2_555 yes
Zr3 O6 Mn1 100.76(19) . . yes
Zr1 O6 Zr3 109.8(2) 2_555 . yes
Zr3 O6 Zr5 105.5(2) . 2_555 yes
Zr1 O6 Mn1 128.3(2) 2_555 . yes
Zr5 O6 Mn1 104.4(2) 2_555 . yes
Zr1 O6 Zr5 106.1(2) 2_555 2_555 yes
Zr2 O7 Zr5 101.41(18) 2_555 . yes
Zr3 O7 Zr5 102.3(2) 2_555 . yes
Zr5 O7 Mn4 97.55(19) . 2_555 yes
Zr2 O7 Zr3 101.9(2) 2_555 2_555 yes
Zr2 O7 Mn4 102.0(2) 2_555 2_555 yes
Zr3 O7 Mn4 145.0(2) 2_555 2_555 yes
Zr3 O10 C12 114.0(4) . . yes
Zr3 O10 C13 128.8(4) . . yes
C12 O10 C13 115.3(5) . . yes
Zr3 O11 Zr4 104.25(19) . . yes
Zr3 O11 C11 120.1(5) . . yes
Zr4 O11 C11 135.6(5) . . yes
Mn1 O20 C22 105.1(4) . . yes
Mn1 O20 C23 129.1(6) . . yes
C22 O20 C23 117.0(8) . . yes
Zr3 O21 Mn1 103.70(19) . . yes
Zr3 O21 C21 137.1(4) . . yes
Mn1 O21 C21 117.8(4) . . yes
C32 O30 C33 113.9(9) . . yes
Zr4 O31 Mn2 104.4(2) . . yes
Zr4 O31 C31 127.5(4) . . yes
Mn2 O31 C31 128.1(4) . . yes
Mn3 O40 C42 112.4(4) . . yes
Mn3 O40 C43 126.2(5) . . yes
C42 O40 C43 114.1(6) . . yes
Zr4 O41 Mn3 105.6(2) . . yes
Zr4 O41 C41 123.9(4) . . yes
Mn3 O41 C41 111.6(4) . . yes
Mn3 O50 C52 111.4(4) . . yes
Mn3 O50 C53 129.0(5) . . yes
C52 O50 C53 112.3(6) . . yes
Zr5 O51 Mn3 107.8(2) . . yes
Zr5 O51 C51 138.1(4) . . yes
Mn3 O51 C51 114.0(4) . . yes
Mn2 O60 C62 112.1(5) . . yes
Mn2 O60 C63 127.4(5) . . yes
C62 O60 C63 111.6(7) . . yes
Mn2 O61 Mn5 89.83(17) . . yes
Mn2 O61 C61 108.8(4) . . yes
Zr2 O61 Mn2 99.9(2) 2_555 . yes
Mn5 O61 C61 122.6(4) . . yes
Zr2 O61 Mn5 102.49(19) 2_555 . yes
Zr2 O61 C61 125.3(4) 2_555 . yes
Mn1 O70 C72 112.3(4) . . yes
Mn1 O70 C73 130.3(5) . . yes
C72 O70 C73 112.6(6) . . yes
Mn1 O71 C71 111.8(4) . . yes
Zr5 O71 Mn1 110.8(2) 2_555 . yes
Zr5 O71 C71 137.3(4) 2_555 . yes
Mn4 O80 C82 108.4(4) . . yes
Mn4 O80 C83 126.3(5) . . yes
C82 O80 C83 113.1(6) . . yes
Mn4 O81 C81 109.2(4) . . yes
Zr5 O81 Mn4 103.4(2) 2_555 . yes
Zr5 O81 C81 130.9(4) 2_555 . yes
C92 O90 C93 110.1(8) . . yes
Mn2 O91 Mn5 105.3(2) . . yes
Mn2 O91 C91 128.2(5) . . yes
Mn5 O91 C91 126.5(5) . . yes
Mn5 O100 C102 107.9(4) . . yes
Mn5 O100 C103 122.8(5) . . yes
C102 O100 C103 110.9(6) . . yes
Mn5 O101 C101 115.9(4) . . yes
Zr2 O101 Mn5 113.3(2) 2_555 . yes
Zr2 O101 C101 127.4(4) 2_555 . yes
C112 O110 C113 109.8(6) . . yes
Zr1 O111 C111 152.2(5) . . yes
Mn4 O120 C122 113.3(4) . . yes
Mn4 O120 C123 129.2(5) . . yes
C122 O120 C123 112.5(5) . . yes
Zr2 O121 Mn4 110.2(2) . . yes
Zr2 O121 C121 134.0(4) . . yes
Mn4 O121 C121 112.6(4) . . yes
O11 C11 C12 109.6(6) . . yes
O10 C12 C11 106.1(6) . . yes
O21 C21 C22 112.3(7) . . yes
O20 C22 C21 109.4(8) . . yes
O31 C31 C32 113.2(7) . . yes
O30 C32 C31 105.0(7) . . yes
O41 C41 C42 107.2(6) . . yes
O40 C42 C41 107.5(6) . . yes
O51 C51 C52 110.7(7) . . yes
O50 C52 C51 108.1(6) . . yes
O61 C61 C62 110.9(6) . . yes
O60 C62 C61 109.2(7) . . yes
O71 C71 C72 108.7(6) . . yes
O70 C72 C71 107.7(7) . . yes
O81 C81 C82 108.0(6) . . yes
O80 C82 C81 107.0(6) . . yes
O91 C91 C92 114.4(8) . . yes
O90 C92 C91 107.8(7) . . yes
O101 C101 C102 109.7(7) . . yes
O100 C102 C101 108.4(6) . . yes
O111 C111 C112 110.8(7) . . yes
H11A C11 H11B 108.00 . . no
O11 C11 H11B 110.00 . . no
C12 C11 H11A 110.00 . . no
O11 C11 H11A 110.00 . . no
C12 C11 H11B 110.00 . . no
O10 C12 H12A 111.00 . . no
O10 C12 H12B 111.00 . . no
O110 C112 C111 108.6(6) . . yes
C11 C12 H12B 110.00 . . no
H12A C12 H12B 109.00 . . no
C11 C12 H12A 110.00 . . no
H13A C13 H13B 109.00 . . no
H13A C13 H13C 109.00 . . no
O10 C13 H13A 109.00 . . no
O10 C13 H13B 109.00 . . no
O10 C13 H13C 110.00 . . no
H13B C13 H13C 109.00 . . no
O121 C121 C122 109.5(6) . . yes
O21 C21 H21B 109.00 . . no
O21 C21 H21A 109.00 . . no
H21A C21 H21B 108.00 . . no
C22 C21 H21A 109.00 . . no
C22 C21 H21B 109.00 . . no
O120 C122 C121 106.9(6) . . yes
O20 C22 H22A 110.00 . . no
O20 C22 H22B 110.00 . . no
C21 C22 H22A 110.00 . . no
C21 C22 H22B 110.00 . . no
H22A C22 H22B 108.00 . . no
O20 C23 H23A 109.00 . . no
O20 C23 H23B 109.00 . . no
O20 C23 H23C 109.00 . . no
H23A C23 H23B 109.00 . . no
H23A C23 H23C 109.00 . . no
H23B C23 H23C 110.00 . . no
O31 C31 H31A 109.00 . . no
O31 C31 H31B 109.00 . . no
C32 C31 H31A 109.00 . . no
C32 C31 H31B 109.00 . . no
H31A C31 H31B 108.00 . . no
O30 C32 H32A 111.00 . . no
O30 C32 H32B 111.00 . . no
C31 C32 H32A 111.00 . . no
C31 C32 H32B 111.00 . . no
H32A C32 H32B 109.00 . . no
O30 C33 H33A 109.00 . . no
O30 C33 H33B 110.00 . . no
O30 C33 H33C 110.00 . . no
H33A C33 H33B 109.00 . . no
H33A C33 H33C 109.00 . . no
H33B C33 H33C 109.00 . . no
O41 C41 H41A 110.00 . . no
O41 C41 H41B 110.00 . . no
C42 C41 H41A 110.00 . . no
C42 C41 H41B 110.00 . . no
H41A C41 H41B 109.00 . . no
O40 C42 H42A 110.00 . . no
O40 C42 H42B 110.00 . . no
C41 C42 H42A 110.00 . . no
C41 C42 H42B 110.00 . . no
H42A C42 H42B 109.00 . . no
O40 C43 H43A 109.00 . . no
O40 C43 H43B 109.00 . . no
O40 C43 H43C 109.00 . . no
H43A C43 H43B 110.00 . . no
H43A C43 H43C 110.00 . . no
H43B C43 H43C 110.00 . . no
O51 C51 H51A 110.00 . . no
O51 C51 H51B 110.00 . . no
C52 C51 H51A 109.00 . . no
C52 C51 H51B 110.00 . . no
H51A C51 H51B 108.00 . . no
O50 C52 H52A 110.00 . . no
O50 C52 H52B 110.00 . . no
C51 C52 H52A 110.00 . . no
C51 C52 H52B 110.00 . . no
H52A C52 H52B 108.00 . . no
O50 C53 H53A 110.00 . . no
O50 C53 H53B 109.00 . . no
O50 C53 H53C 110.00 . . no
H53A C53 H53B 109.00 . . no
H53A C53 H53C 109.00 . . no
H53B C53 H53C 109.00 . . no
O61 C61 H61A 110.00 . . no
O61 C61 H61B 109.00 . . no
C62 C61 H61A 109.00 . . no
C62 C61 H61B 109.00 . . no
H61A C61 H61B 108.00 . . no
O60 C62 H62A 110.00 . . no
O60 C62 H62B 110.00 . . no
C61 C62 H62A 110.00 . . no
C61 C62 H62B 110.00 . . no
H62A C62 H62B 108.00 . . no
O60 C63 H63A 109.00 . . no
O60 C63 H63B 109.00 . . no
O60 C63 H63C 109.00 . . no
H63A C63 H63B 109.00 . . no
H63A C63 H63C 110.00 . . no
H63B C63 H63C 109.00 . . no
O71 C71 H71A 110.00 . . no
O71 C71 H71B 110.00 . . no
C72 C71 H71A 110.00 . . no
C72 C71 H71B 110.00 . . no
H71A C71 H71B 108.00 . . no
O70 C72 H72A 110.00 . . no
O70 C72 H72B 110.00 . . no
C71 C72 H72A 110.00 . . no
C71 C72 H72B 110.00 . . no
H72A C72 H72B 108.00 . . no
O70 C73 H73A 109.00 . . no
O70 C73 H73B 110.00 . . no
O70 C73 H73C 109.00 . . no
H73A C73 H73B 110.00 . . no
H73A C73 H73C 109.00 . . no
H73B C73 H73C 110.00 . . no
O81 C81 H81A 110.00 . . no
O81 C81 H81B 110.00 . . no
C82 C81 H81A 110.00 . . no
C82 C81 H81B 110.00 . . no
H81A C81 H81B 108.00 . . no
O80 C82 H82A 110.00 . . no
O80 C82 H82B 110.00 . . no
C81 C82 H82A 110.00 . . no
C81 C82 H82B 110.00 . . no
H82A C82 H82B 109.00 . . no
O80 C83 H83A 110.00 . . no
O80 C83 H83B 110.00 . . no
O80 C83 H83C 109.00 . . no
H83A C83 H83B 109.00 . . no
H83A C83 H83C 109.00 . . no
H83B C83 H83C 109.00 . . no
O91 C91 H91A 109.00 . . no
O91 C91 H91B 109.00 . . no
C92 C91 H91A 109.00 . . no
C92 C91 H91B 109.00 . . no
H91A C91 H91B 108.00 . . no
O90 C92 H92A 110.00 . . no
O90 C92 H92B 110.00 . . no
C91 C92 H92A 110.00 . . no
C91 C92 H92B 110.00 . . no
H92A C92 H92B 108.00 . . no
O90 C93 H93A 109.00 . . no
O90 C93 H93B 109.00 . . no
O90 C93 H93C 109.00 . . no
H93A C93 H93B 110.00 . . no
H93A C93 H93C 109.00 . . no
H93B C93 H93C 109.00 . . no
O101 C101 H10A 110.00 . . no
O101 C101 H10B 110.00 . . no
C102 C101 H10A 110.00 . . no
C102 C101 H10B 110.00 . . no
H10A C101 H10B 108.00 . . no
O100 C102 H10C 110.00 . . no
O100 C102 H10D 110.00 . . no
C101 C102 H10C 110.00 . . no
C101 C102 H10D 110.00 . . no
H10C C102 H10D 108.00 . . no
O100 C103 H10E 109.00 . . no
O100 C103 H10F 109.00 . . no
O100 C103 H10G 110.00 . . no
H10E C103 H10F 109.00 . . no
H10E C103 H10G 110.00 . . no
H10F C103 H10G 110.00 . . no
O111 C111 H11C 110.00 . . no
O111 C111 H11D 110.00 . . no
C112 C111 H11C 109.00 . . no
C112 C111 H11D 109.00 . . no
H11C C111 H11D 108.00 . . no
O110 C112 H11E 110.00 . . no
O110 C112 H11F 110.00 . . no
C111 C112 H11E 110.00 . . no
C111 C112 H11F 110.00 . . no
H11E C112 H11F 108.00 . . no
O110 C113 H11G 109.00 . . no
O110 C113 H11H 109.00 . . no
O110 C113 H11I 110.00 . . no
H11G C113 H11H 109.00 . . no
H11G C113 H11I 110.00 . . no
H11H C113 H11I 109.00 . . no
O121 C121 H12C 110.00 . . no
O121 C121 H12D 110.00 . . no
C122 C121 H12C 110.00 . . no
C122 C121 H12D 110.00 . . no
H12C C121 H12D 108.00 . . no
O120 C122 H12E 110.00 . . no
O120 C122 H12F 110.00 . . no
C121 C122 H12E 110.00 . . no
C121 C122 H12F 110.00 . . no
H12E C122 H12F 109.00 . . no
O120 C123 H12G 109.00 . . no
O120 C123 H12H 109.00 . . no
O120 C123 H12I 109.00 . . no
H12G C123 H12H 109.00 . . no
H12G C123 H12I 109.00 . . no
H12H C123 H12I 110.00 . . no

loop_
_geom_bond_atom_site_label_1
_geom_bond_atom_site_label_2
_geom_bond_distance
_geom_bond_site_symmetry_2
_geom_bond_publ_flag
Zr1 O1 2.113(5) . yes
Zr1 O2 2.264(5) . yes
Zr1 O3 2.160(5) . yes
Zr1 O111 1.961(5) . yes
Zr1 O2 2.209(5) 2_555 yes
Zr1 O5 2.185(5) 2_555 yes
Zr1 O6 2.180(5) 2_555 yes
Zr2 O1 2.075(5) . yes
Zr2 O121 2.086(5) . yes
Zr2 O4 2.110(5) 2_555 yes
Zr2 O5 2.190(5) 2_555 yes
Zr2 O7 2.259(5) 2_555 yes
Zr2 O61 2.230(5) 2_555 yes
Zr2 O101 2.136(5) 2_555 yes
Zr3 O1 2.088(5) . yes
Zr3 O2 2.117(5) . yes
Zr3 O6 2.105(5) . yes
Zr3 O10 2.333(5) . yes
Zr3 O11 2.184(5) . yes
Zr3 O21 2.121(5) . yes
Zr3 O7 2.107(5) 2_555 yes
Zr4 O2 2.077(5) . yes
Zr4 O3 2.231(5) . yes
Zr4 O4 2.072(5) . yes
Zr4 O5 2.224(5) . yes
Zr4 O11 2.248(5) . yes
Zr4 O31 2.103(5) . yes
Zr4 O41 2.116(5) . yes
Zr5 O3 2.186(5) . yes
Zr5 O4 2.122(5) . yes
Zr5 O7 2.253(5) . yes
Zr5 O51 2.109(5) . yes
Zr5 O6 2.161(5) 2_555 yes
Zr5 O71 2.133(5) 2_555 yes
Zr5 O81 2.128(5) 2_555 yes
Mn1 Cl1 2.461(3) . yes
Mn1 O6 2.233(5) . yes
Mn1 O20 2.387(5) . yes
Mn1 O21 2.129(5) . yes
Mn1 O70 2.294(5) . yes
Mn1 O71 2.088(5) . yes
Mn2 Cl1 2.564(2) . yes
Mn2 O5 2.080(5) . yes
Mn2 O31 2.184(5) . yes
Mn2 O60 2.386(7) . yes
Mn2 O61 2.325(5) . yes
Mn2 O91 2.082(5) . yes
Mn3 Cl2 2.354(3) . yes
Mn3 O3 2.200(5) . yes
Mn3 O40 2.402(5) . yes
Mn3 O41 2.163(5) . yes
Mn3 O50 2.499(5) . yes
Mn3 O51 2.114(5) . yes
Mn4 Cl3 2.373(2) . yes
Mn4 O80 2.376(5) . yes
Mn4 O81 2.142(5) . yes
Mn4 O120 2.324(5) . yes
Mn4 O121 2.139(5) . yes
Mn4 O7 2.202(5) 2_555 yes
Mn5 Cl4 2.348(3) . yes
Mn5 O61 2.302(5) . yes
Mn5 O91 2.026(5) . yes
Mn5 O100 2.321(5) . yes
Mn5 O101 2.094(5) . yes
O10 C12 1.466(10) . yes
O10 C13 1.415(11) . yes
O11 C11 1.417(9) . yes
O20 C22 1.422(11) . yes
O20 C23 1.360(10) . yes
O21 C21 1.399(9) . yes
O30 C32 1.428(13) . yes
O30 C33 1.416(14) . yes
O31 C31 1.429(9) . yes
O40 C42 1.412(9) . yes
O40 C43 1.427(9) . yes
O41 C41 1.425(10) . yes
O50 C52 1.427(11) . yes
O50 C53 1.428(11) . yes
O51 C51 1.418(10) . yes
O60 C62 1.426(11) . yes
O60 C63 1.415(11) . yes
O61 C61 1.405(10) . yes
O70 C72 1.421(11) . yes
O70 C73 1.439(11) . yes
O71 C71 1.420(8) . yes
O80 C82 1.427(9) . yes
O80 C83 1.413(11) . yes
O81 C81 1.408(10) . yes
O90 C92 1.393(11) . yes
O90 C93 1.437(14) . yes
O91 C91 1.404(9) . yes
O100 C102 1.402(9) . yes
O100 C103 1.429(10) . yes
O101 C101 1.411(9) . yes
O110 C112 1.443(9) . yes
O110 C113 1.460(11) . yes
O111 C111 1.387(9) . yes
O120 C122 1.445(9) . yes
O120 C123 1.432(9) . yes
O121 C121 1.431(9) . yes
C11 C12 1.491(12) . no
C21 C22 1.461(11) . no
C31 C32 1.500(11) . no
C41 C42 1.488(11) . no
C51 C52 1.479(11) . no
C61 C62 1.524(11) . no
C71 C72 1.500(12) . no
C81 C82 1.507(11) . no
C91 C92 1.500(13) . no
C101 C102 1.510(11) . no
C111 C112 1.486(11) . no
C11 H11A 0.9900 . no
C11 H11B 0.9900 . no
C12 H12A 0.9900 . no
C12 H12B 0.9900 . no
C13 H13C 0.9800 . no
C13 H13A 0.9800 . no
C13 H13B 0.9800 . no
C121 C122 1.505(11) . no
C21 H21A 0.9900 . no
C21 H21B 0.9900 . no
C22 H22A 0.9900 . no
C22 H22B 0.9900 . no
C23 H23A 0.9800 . no
C23 H23B 0.9800 . no
C23 H23C 0.9800 . no
C31 H31A 0.9900 . no
C31 H31B 0.9900 . no
C32 H32A 0.9900 . no
C32 H32B 0.9900 . no
C33 H33A 0.9800 . no
C33 H33B 0.9800 . no
C33 H33C 0.9800 . no
C41 H41A 0.9900 . no
C41 H41B 0.9900 . no
C42 H42A 0.9900 . no
C42 H42B 0.9900 . no
C43 H43A 0.9800 . no
C43 H43B 0.9800 . no
C43 H43C 0.9800 . no
C51 H51A 0.9900 . no
C51 H51B 0.9900 . no
C52 H52A 0.9900 . no
C52 H52B 0.9900 . no
C53 H53A 0.9800 . no
C53 H53B 0.9800 . no
C53 H53C 0.9800 . no
C61 H61A 0.9900 . no
C61 H61B 0.9900 . no
C62 H62A 0.9900 . no
C62 H62B 0.9900 . no
C63 H63A 0.9800 . no
C63 H63B 0.9800 . no
C63 H63C 0.9800 . no
C71 H71A 0.9900 . no
C71 H71B 0.9900 . no
C72 H72A 0.9900 . no
C72 H72B 0.9900 . no
C73 H73A 0.9800 . no
C73 H73B 0.9800 . no
C73 H73C 0.9800 . no
C81 H81A 0.9900 . no
C81 H81B 0.9900 . no
C82 H82A 0.9900 . no
C82 H82B 0.9900 . no
C83 H83A 0.9800 . no
C83 H83B 0.9800 . no
C83 H83C 0.9800 . no
C91 H91A 0.9900 . no
C91 H91B 0.9900 . no
C92 H92A 0.9900 . no
C92 H92B 0.9900 . no
C93 H93A 0.9800 . no
C93 H93B 0.9800 . no
C93 H93C 0.9800 . no
C101 H10A 0.9900 . no
C101 H10B 0.9900 . no
C102 H10C 0.9900 . no
C102 H10D 0.9900 . no
C103 H10E 0.9800 . no
C103 H10F 0.9800 . no
C103 H10G 0.9800 . no
C111 H11C 0.9900 . no
C111 H11D 0.9900 . no
C112 H11E 0.9900 . no
C112 H11F 0.9900 . no
C113 H11G 0.9800 . no
C113 H11H 0.9800 . no
C113 H11I 0.9800 . no
C121 H12C 0.9900 . no
C121 H12D 0.9900 . no
C122 H12E 0.9900 . no
C122 H12F 0.9900 . no
C123 H12G 0.9800 . no
C123 H12H 0.9800 . no
C123 H12I 0.9800 . no

loop_
_geom_torsion_atom_site_label_1
_geom_torsion_atom_site_label_2
_geom_torsion_atom_site_label_3
_geom_torsion_atom_site_label_4
_geom_torsion
_geom_torsion_site_symmetry_1
_geom_torsion_site_symmetry_2
_geom_torsion_site_symmetry_3
_geom_torsion_site_symmetry_4
_geom_torsion_publ_flag
O2 Zr1 O1 Zr2 -119.8(2) . . . . no
O2 Zr1 O1 Zr3 -0.2(2) . . . . no
O3 Zr1 O1 Zr2 177.85(18) . . . . no
O3 Zr1 O1 Zr3 -62.6(2) . . . . no
O111 Zr1 O1 Zr2 88.6(2) . . . . no
O111 Zr1 O1 Zr3 -151.8(2) . . . . no
O2 Zr1 O1 Zr2 -61.6(2) 2_555 . . . no
O2 Zr1 O1 Zr3 58.0(3) 2_555 . . . no
O5 Zr1 O1 Zr2 2.51(19) 2_555 . . . no
O5 Zr1 O1 Zr3 122.1(2) 2_555 . . . no
O1 Zr1 O2 Zr3 0.21(19) . . . . no
O1 Zr1 O2 Zr4 -120.2(2) . . . . no
O1 Zr1 O2 Zr1 117.3(3) . . . 2_555 no
O3 Zr1 O2 Zr3 117.9(2) . . . . no
O3 Zr1 O2 Zr4 -2.48(18) . . . . no
O3 Zr1 O2 Zr1 -125.1(3) . . . 2_555 no
O111 Zr1 O2 Zr3 67.2(4) . . . . no
O111 Zr1 O2 Zr4 -53.1(5) . . . . no
O111 Zr1 O2 Zr1 -175.7(3) . . . 2_555 no
O2 Zr1 O2 Zr3 -117.1(2) 2_555 . . . no
O2 Zr1 O2 Zr4 122.6(2) 2_555 . . . no
O2 Zr1 O2 Zr1 0.0(2) 2_555 . . 2_555 no
O5 Zr1 O2 Zr3 -62.5(2) 2_555 . . . no
O5 Zr1 O2 Zr4 177.17(18) 2_555 . . . no
O5 Zr1 O2 Zr1 54.6(3) 2_555 . . 2_555 no
O6 Zr1 O2 Zr3 -175.61(19) 2_555 . . . no
O6 Zr1 O2 Zr4 64.0(2) 2_555 . . . no
O6 Zr1 O2 Zr1 -58.5(3) 2_555 . . 2_555 no
O1 Zr1 O3 Zr4 64.3(2) . . . . no
O1 Zr1 O3 Zr5 171.34(18) . . . . no
O1 Zr1 O3 Mn3 -61.0(3) . . . . no
O2 Zr1 O3 Zr4 2.29(17) . . . . no
O2 Zr1 O3 Zr5 109.3(2) . . . . no
O2 Zr1 O3 Mn3 -123.0(3) . . . . no
O111 Zr1 O3 Zr4 158.8(2) . . . . no
O111 Zr1 O3 Zr5 -94.2(2) . . . . no
O111 Zr1 O3 Mn3 33.5(3) . . . . no
O2 Zr1 O3 Zr4 -52.2(2) 2_555 . . . no
O2 Zr1 O3 Zr5 54.8(2) 2_555 . . . no
O2 Zr1 O3 Mn3 -177.5(3) 2_555 . . . no
O6 Zr1 O3 Zr4 -111.1(2) 2_555 . . . no
O6 Zr1 O3 Zr5 -4.10(18) 2_555 . . . no
O6 Zr1 O3 Mn3 123.6(3) 2_555 . . . no
O1 Zr1 O111 C111 157.6(10) . . . . no
O2 Zr1 O111 C111 96.6(10) . . . . no
O3 Zr1 O111 C111 49.3(10) . . . . no
O2 Zr1 O111 C111 -76.7(11) 2_555 . . . no
O5 Zr1 O111 C111 -128.3(10) 2_555 . . . no
O6 Zr1 O111 C111 -24.6(10) 2_555 . . . no
O1 Zr1 O2 Zr1 -61.0(3) . . 2_555 2_555 no
O1 Zr1 O2 Zr3 -175.4(2) . . 2_555 2_555 no
O1 Zr1 O2 Zr4 60.3(2) . . 2_555 2_555 no
O2 Zr1 O2 Zr1 0.0(2) . . 2_555 2_555 no
O2 Zr1 O2 Zr3 -114.4(3) . . 2_555 2_555 no
O2 Zr1 O2 Zr4 121.2(3) . . 2_555 2_555 no
O3 Zr1 O2 Zr1 57.1(3) . . 2_555 2_555 no
O3 Zr1 O2 Zr3 -57.4(3) . . 2_555 2_555 no
O3 Zr1 O2 Zr4 178.32(19) . . 2_555 2_555 no
O111 Zr1 O2 Zr1 176.3(3) . . 2_555 2_555 no
O111 Zr1 O2 Zr3 61.8(4) . . 2_555 2_555 no
O111 Zr1 O2 Zr4 -62.5(4) . . 2_555 2_555 no
O1 Zr1 O5 Zr2 -2.30(17) . . 2_555 . no
O1 Zr1 O5 Zr4 -107.6(2) . . 2_555 2_555 no
O1 Zr1 O5 Mn2 127.1(3) . . 2_555 2_555 no
O2 Zr1 O5 Zr2 58.5(2) . . 2_555 . no
O2 Zr1 O5 Zr4 -46.8(2) . . 2_555 2_555 no
O2 Zr1 O5 Mn2 -172.1(3) . . 2_555 2_555 no
O111 Zr1 O5 Zr2 -98.1(2) . . 2_555 . no
O111 Zr1 O5 Zr4 156.5(2) . . 2_555 2_555 no
O111 Zr1 O5 Mn2 31.3(3) . . 2_555 2_555 no
O2 Zr1 O5 Zr2 111.2(2) 2_555 . 2_555 . no
O6 Zr1 O5 Zr2 173.01(17) 2_555 . 2_555 . no
O2 Zr1 O6 Zr5 -60.8(2) . . 2_555 . no
O2 Zr1 O6 Zr3 52.7(3) . . 2_555 2_555 no
O2 Zr1 O6 Mn1 175.2(3) . . 2_555 2_555 no
O3 Zr1 O6 Zr5 4.15(18) . . 2_555 . no
O3 Zr1 O6 Zr3 117.7(2) . . 2_555 2_555 no
O3 Zr1 O6 Mn1 -119.8(3) . . 2_555 2_555 no
O111 Zr1 O6 Zr5 91.9(2) . . 2_555 . no
O111 Zr1 O6 Zr3 -154.5(2) . . 2_555 2_555 no
O111 Zr1 O6 Mn1 -32.1(3) . . 2_555 2_555 no
O2 Zr1 O6 Zr5 -117.9(2) 2_555 . 2_555 . no
O5 Zr1 O6 Zr5 179.32(18) 2_555 . 2_555 . no
O121 Zr2 O1 Zr1 178.68(18) . . . . no
O121 Zr2 O1 Zr3 58.4(3) . . . . no
O4 Zr2 O1 Zr1 64.5(2) 2_555 . . . no
O4 Zr2 O1 Zr3 -55.8(2) 2_555 . . . no
O5 Zr2 O1 Zr1 -2.49(19) 2_555 . . . no
O5 Zr2 O1 Zr3 -122.8(2) 2_555 . . . no
O7 Zr2 O1 Zr1 128.8(2) 2_555 . . . no
O7 Zr2 O1 Zr3 8.48(18) 2_555 . . . no
O61 Zr2 O1 Zr1 -49.7(3) 2_555 . . . no
O61 Zr2 O1 Zr3 -169.98(18) 2_555 . . . no
O101 Zr2 O1 Zr1 -103.0(2) 2_555 . . . no
O101 Zr2 O1 Zr3 136.7(2) 2_555 . . . no
O1 Zr2 O121 Mn4 -53.7(3) . . . . no
O1 Zr2 O121 C121 103.7(6) . . . . no
O4 Zr2 O121 Mn4 67.1(2) 2_555 . . . no
O4 Zr2 O121 C121 -135.5(6) 2_555 . . . no
O5 Zr2 O121 Mn4 129.0(4) 2_555 . . . no
O5 Zr2 O121 C121 -73.6(7) 2_555 . . . no
O7 Zr2 O121 Mn4 -4.33(19) 2_555 . . . no
O7 Zr2 O121 C121 153.1(6) 2_555 . . . no
O61 Zr2 O121 Mn4 157.4(2) 2_555 . . . no
O61 Zr2 O121 C121 -45.3(6) 2_555 . . . no
O101 Zr2 O121 Mn4 -130.1(2) 2_555 . . . no
O101 Zr2 O121 C121 27.3(6) 2_555 . . . no
O1 Zr2 O4 Zr4 -61.8(3) . . 2_555 2_555 no
O1 Zr2 O4 Zr5 58.3(3) . . 2_555 2_555 no
O121 Zr2 O4 Zr4 163.1(2) . . 2_555 2_555 no
O121 Zr2 O4 Zr5 -76.8(2) . . 2_555 2_555 no
O1 Zr2 O5 Zr1 2.34(17) . . 2_555 . no
O1 Zr2 O5 Zr4 111.5(2) . . 2_555 2_555 no
O1 Zr2 O5 Mn2 -139.5(2) . . 2_555 2_555 no
O121 Zr2 O5 Zr1 -179.8(3) . . 2_555 . no
O121 Zr2 O5 Zr4 -70.7(5) . . 2_555 2_555 no
O121 Zr2 O5 Mn2 38.4(5) . . 2_555 2_555 no
O4 Zr2 O5 Zr1 -114.1(2) 2_555 . 2_555 . no
O7 Zr2 O5 Zr1 -55.2(2) 2_555 . 2_555 . no
O61 Zr2 O5 Zr1 150.8(2) 2_555 . 2_555 . no
O101 Zr2 O5 Zr1 81.7(2) 2_555 . 2_555 . no
O1 Zr2 O7 Zr3 -8.12(17) . . 2_555 . no
O1 Zr2 O7 Mn4 146.1(2) . . 2_555 . no
O1 Zr2 O7 Zr5 -113.5(2) . . 2_555 2_555 no
O121 Zr2 O7 Zr3 -150.2(2) . . 2_555 . no
O121 Zr2 O7 Mn4 4.03(18) . . 2_555 . no
O121 Zr2 O7 Zr5 104.4(2) . . 2_555 2_555 no
O4 Zr2 O7 Zr3 110.1(2) 2_555 . 2_555 . no
O4 Zr2 O7 Mn4 -95.7(2) 2_555 . 2_555 . no
O5 Zr2 O7 Zr3 50.7(3) 2_555 . 2_555 . no
O5 Zr2 O7 Mn4 -155.03(18) 2_555 . 2_555 . no
O61 Zr2 O7 Zr3 169.7(3) 2_555 . 2_555 . no
O61 Zr2 O7 Mn4 -36.0(4) 2_555 . 2_555 . no
O101 Zr2 O7 Zr3 -75.8(3) 2_555 . 2_555 . no
O101 Zr2 O7 Mn4 78.4(3) 2_555 . 2_555 . no
O1 Zr2 O61 Mn2 39.5(3) . . 2_555 2_555 no
O1 Zr2 O61 Mn5 -52.5(3) . . 2_555 2_555 no
O1 Zr2 O61 C61 161.1(5) . . 2_555 2_555 no
O121 Zr2 O61 Mn2 -175.88(19) . . 2_555 2_555 no
O121 Zr2 O61 Mn5 92.1(2) . . 2_555 2_555 no
O121 Zr2 O61 C61 -54.3(5) . . 2_555 2_555 no
O1 Zr2 O101 Mn5 140.0(3) . . 2_555 2_555 no
O1 Zr2 O101 C101 -18.3(5) . . 2_555 2_555 no
O121 Zr2 O101 Mn5 -89.2(2) . . 2_555 2_555 no
O121 Zr2 O101 C101 112.6(5) . . 2_555 2_555 no
O2 Zr3 O1 Zr1 0.2(2) . . . . no
O2 Zr3 O1 Zr2 119.4(2) . . . . no
O6 Zr3 O1 Zr1 -60.7(3) . . . . no
O6 Zr3 O1 Zr2 58.5(3) . . . . no
O10 Zr3 O1 Zr1 138.2(2) . . . . no
O10 Zr3 O1 Zr2 -102.6(2) . . . . no
O11 Zr3 O1 Zr1 67.9(2) . . . . no
O11 Zr3 O1 Zr2 -172.9(2) . . . . no
O21 Zr3 O1 Zr1 165.1(4) . . . . no
O21 Zr3 O1 Zr2 -75.7(6) . . . . no
O7 Zr3 O1 Zr1 -128.1(2) 2_555 . . . no
O7 Zr3 O1 Zr2 -8.97(19) 2_555 . . . no
O1 Zr3 O2 Zr1 -0.21(18) . . . . no
O1 Zr3 O2 Zr4 116.7(2) . . . . no
O1 Zr3 O2 Zr1 -120.6(2) . . . 2_555 no
O6 Zr3 O2 Zr1 124.7(2) . . . . no
O6 Zr3 O2 Zr4 -118.4(3) . . . . no
O6 Zr3 O2 Zr1 4.4(2) . . . 2_555 no
O10 Zr3 O2 Zr1 -66.1(3) . . . . no
O10 Zr3 O2 Zr4 50.8(3) . . . . no
O10 Zr3 O2 Zr1 173.58(18) . . . 2_555 no
O11 Zr3 O2 Zr1 -99.7(2) . . . . no
O11 Zr3 O2 Zr4 17.2(2) . . . . no
O11 Zr3 O2 Zr1 140.0(3) . . . 2_555 no
O21 Zr3 O2 Zr1 -173.42(18) . . . . no
O21 Zr3 O2 Zr4 -56.5(3) . . . . no
O21 Zr3 O2 Zr1 66.2(3) . . . 2_555 no
O7 Zr3 O2 Zr1 61.8(2) 2_555 . . . no
O7 Zr3 O2 Zr4 178.71(19) 2_555 . . . no
O7 Zr3 O2 Zr1 -58.6(3) 2_555 . . 2_555 no
O1 Zr3 O6 Mn1 -164.74(19) . . . . no
O1 Zr3 O6 Zr1 57.6(3) . . . 2_555 no
O1 Zr3 O6 Zr5 -56.3(3) . . . 2_555 no
O2 Zr3 O6 Mn1 133.2(2) . . . . no
O2 Zr3 O6 Zr1 -4.5(2) . . . 2_555 no
O2 Zr3 O6 Zr5 -118.4(2) . . . 2_555 no
O10 Zr3 O6 Mn1 -29.5(5) . . . . no
O10 Zr3 O6 Zr1 -167.1(3) . . . 2_555 no
O10 Zr3 O6 Zr5 79.0(4) . . . 2_555 no
O11 Zr3 O6 Mn1 82.5(2) . . . . no
O11 Zr3 O6 Zr1 -55.1(3) . . . 2_555 no
O11 Zr3 O6 Zr5 -169.07(17) . . . 2_555 no
O21 Zr3 O6 Mn1 -0.2(2) . . . . no
O21 Zr3 O6 Zr1 -137.9(3) . . . 2_555 no
O21 Zr3 O6 Zr5 108.2(2) . . . 2_555 no
O7 Zr3 O6 Mn1 -98.4(2) 2_555 . . . no
O7 Zr3 O6 Zr1 124.0(2) 2_555 . . 2_555 no
O7 Zr3 O6 Zr5 10.02(19) 2_555 . . 2_555 no
O1 Zr3 O10 C12 -78.5(4) . . . . no
O1 Zr3 O10 C13 84.8(5) . . . . no
O2 Zr3 O10 C12 -16.3(5) . . . . no
O2 Zr3 O10 C13 147.1(5) . . . . no
O6 Zr3 O10 C12 140.7(5) . . . . no
O6 Zr3 O10 C13 -55.9(7) . . . . no
O11 Zr3 O10 C12 17.0(4) . . . . no
O11 Zr3 O10 C13 -179.6(6) . . . . no
O21 Zr3 O10 C12 111.3(5) . . . . no
O21 Zr3 O10 C13 -85.4(5) . . . . no
O7 Zr3 O10 C12 -153.6(4) 2_555 . . . no
O7 Zr3 O10 C13 9.8(5) 2_555 . . . no
O1 Zr3 O11 Zr4 -87.3(2) . . . . no
O1 Zr3 O11 C11 93.6(5) . . . . no
O2 Zr3 O11 Zr4 -15.03(18) . . . . no
O2 Zr3 O11 C11 165.9(5) . . . . no
O6 Zr3 O11 Zr4 36.9(3) . . . . no
O6 Zr3 O11 C11 -142.1(4) . . . . no
O10 Zr3 O11 Zr4 -169.7(2) . . . . no
O10 Zr3 O11 C11 11.2(4) . . . . no
O21 Zr3 O11 Zr4 114.0(2) . . . . no
O21 Zr3 O11 C11 -65.1(5) . . . . no
O1 Zr3 O21 Mn1 139.5(4) . . . . no
O1 Zr3 O21 C21 -26.1(11) . . . . no
O2 Zr3 O21 Mn1 -58.6(3) . . . . no
O2 Zr3 O21 C21 135.8(7) . . . . no
O6 Zr3 O21 Mn1 0.3(2) . . . . no
O6 Zr3 O21 C21 -165.4(8) . . . . no
O10 Zr3 O21 Mn1 167.0(3) . . . . no
O10 Zr3 O21 C21 1.4(8) . . . . no
O11 Zr3 O21 Mn1 -122.6(2) . . . . no
O11 Zr3 O21 C21 71.8(8) . . . . no
O7 Zr3 O21 Mn1 76.3(2) 2_555 . . . no
O7 Zr3 O21 C21 -89.3(8) 2_555 . . . no
O1 Zr3 O7 Zr2 7.95(17) . . 2_555 . no
O1 Zr3 O7 Mn4 -124.2(4) . . 2_555 . no
O1 Zr3 O7 Zr5 112.6(2) . . 2_555 2_555 no
O2 Zr3 O7 Zr2 -53.7(2) . . 2_555 . no
O2 Zr3 O7 Mn4 174.1(3) . . 2_555 . no
O2 Zr3 O7 Zr5 51.0(2) . . 2_555 2_555 no
O6 Zr3 O7 Zr2 -114.2(2) . . 2_555 . no
O6 Zr3 O7 Mn4 113.7(4) . . 2_555 . no
O6 Zr3 O7 Zr5 -9.48(18) . . 2_555 2_555 no
O10 Zr3 O7 Zr2 91.10(18) . . 2_555 . no
O10 Zr3 O7 Mn4 -41.1(4) . . 2_555 . no
O10 Zr3 O7 Zr5 -164.23(18) . . 2_555 2_555 no
O21 Zr3 O7 Zr2 168.17(18) . . 2_555 . no
O21 Zr3 O7 Mn4 36.0(4) . . 2_555 . no
O21 Zr3 O7 Zr5 -87.16(19) . . 2_555 2_555 no
O3 Zr4 O2 Zr1 2.37(18) . . . . no
O3 Zr4 O2 Zr3 -112.0(2) . . . . no
O3 Zr4 O2 Zr1 126.5(2) . . . 2_555 no
O4 Zr4 O2 Zr1 -64.6(2) . . . . no
O4 Zr4 O2 Zr3 -178.9(2) . . . . no
O4 Zr4 O2 Zr1 59.6(2) . . . 2_555 no
O5 Zr4 O2 Zr1 -130.4(2) . . . . no
O5 Zr4 O2 Zr3 115.3(2) . . . . no
O5 Zr4 O2 Zr1 -6.23(19) . . . 2_555 no
O11 Zr4 O2 Zr1 97.6(2) . . . . no
O11 Zr4 O2 Zr3 -16.77(19) . . . . no
O11 Zr4 O2 Zr1 -138.3(2) . . . 2_555 no
O31 Zr4 O2 Zr1 170.53(17) . . . . no
O31 Zr4 O2 Zr3 56.2(3) . . . . no
O31 Zr4 O2 Zr1 -65.3(3) . . . 2_555 no
O41 Zr4 O2 Zr1 47.3(3) . . . . no
O41 Zr4 O2 Zr3 -67.1(3) . . . . no
O41 Zr4 O2 Zr1 171.4(2) . . . 2_555 no
O2 Zr4 O3 Zr1 -2.46(18) . . . . no
O2 Zr4 O3 Zr5 -112.9(2) . . . . no
O2 Zr4 O3 Mn3 142.3(2) . . . . no
O4 Zr4 O3 Zr1 113.8(2) . . . . no
O4 Zr4 O3 Zr5 3.38(19) . . . . no
O4 Zr4 O3 Mn3 -101.4(2) . . . . no
O5 Zr4 O3 Zr1 53.5(3) . . . . no
O5 Zr4 O3 Zr5 -56.9(3) . . . . no
O5 Zr4 O3 Mn3 -161.69(18) . . . . no
O11 Zr4 O3 Zr1 -70.8(2) . . . . no
O11 Zr4 O3 Zr5 178.8(2) . . . . no
O11 Zr4 O3 Mn3 74.0(2) . . . . no
O41 Zr4 O3 Zr1 -154.0(2) . . . . no
O41 Zr4 O3 Zr5 95.6(2) . . . . no
O41 Zr4 O3 Mn3 -9.21(19) . . . . no
O2 Zr4 O4 Zr5 62.6(2) . . . . no
O2 Zr4 O4 Zr2 -58.9(3) . . . 2_555 no
O3 Zr4 O4 Zr5 -3.6(2) . . . . no
O3 Zr4 O4 Zr2 -125.2(3) . . . 2_555 no
O5 Zr4 O4 Zr5 126.9(3) . . . . no
O5 Zr4 O4 Zr2 5.4(2) . . . 2_555 no
O31 Zr4 O4 Zr5 -164.0(2) . . . . no
O31 Zr4 O4 Zr2 74.5(2) . . . 2_555 no
O41 Zr4 O4 Zr5 -79.9(2) . . . . no
O41 Zr4 O4 Zr2 158.6(2) . . . 2_555 no
O2 Zr4 O5 Mn2 -134.5(2) . . . . no
O2 Zr4 O5 Zr1 6.14(18) . . . 2_555 no
O2 Zr4 O5 Zr2 112.1(2) . . . 2_555 no
O3 Zr4 O5 Mn2 168.83(19) . . . . no
O3 Zr4 O5 Zr1 -50.6(3) . . . 2_555 no
O3 Zr4 O5 Zr2 55.4(3) . . . 2_555 no
O4 Zr4 O5 Mn2 108.4(2) . . . . no
O4 Zr4 O5 Zr1 -111.0(2) . . . 2_555 no
O4 Zr4 O5 Zr2 -4.99(19) . . . 2_555 no
O11 Zr4 O5 Mn2 -82.0(3) . . . . no
O11 Zr4 O5 Zr1 58.6(2) . . . 2_555 no
O11 Zr4 O5 Zr2 164.56(18) . . . 2_555 no
O31 Zr4 O5 Mn2 -3.5(2) . . . . no
O31 Zr4 O5 Zr1 137.1(2) . . . 2_555 no
O31 Zr4 O5 Zr2 -116.9(2) . . . 2_555 no
O41 Zr4 O5 Mn2 48.5(4) . . . . no
O41 Zr4 O5 Zr1 -170.9(2) . . . 2_555 no
O41 Zr4 O5 Zr2 -64.9(4) . . . 2_555 no
O2 Zr4 O11 Zr3 15.39(18) . . . . no
O2 Zr4 O11 C11 -165.8(6) . . . . no
O3 Zr4 O11 Zr3 88.5(2) . . . . no
O3 Zr4 O11 C11 -92.7(6) . . . . no
O5 Zr4 O11 Zr3 -38.7(3) . . . . no
O5 Zr4 O11 C11 140.2(6) . . . . no
O31 Zr4 O11 Zr3 -110.2(2) . . . . no
O31 Zr4 O11 C11 68.7(6) . . . . no
O41 Zr4 O11 Zr3 164.8(2) . . . . no
O41 Zr4 O11 C11 -16.3(6) . . . . no
O2 Zr4 O31 Mn2 61.0(3) . . . . no
O2 Zr4 O31 C31 -119.0(6) . . . . no
O4 Zr4 O31 Mn2 -65.5(2) . . . . no
O4 Zr4 O31 C31 114.5(6) . . . . no
O5 Zr4 O31 Mn2 3.3(2) . . . . no
O5 Zr4 O31 C31 -176.8(6) . . . . no
O11 Zr4 O31 Mn2 124.2(2) . . . . no
O11 Zr4 O31 C31 -55.8(6) . . . . no
O41 Zr4 O31 Mn2 -152.4(2) . . . . no
O41 Zr4 O31 C31 27.5(6) . . . . no
O2 Zr4 O41 Mn3 -34.7(4) . . . . no
O2 Zr4 O41 C41 -165.0(5) . . . . no
O3 Zr4 O41 Mn3 9.57(19) . . . . no
O3 Zr4 O41 C41 -120.7(5) . . . . no
O4 Zr4 O41 Mn3 84.4(2) . . . . no
O4 Zr4 O41 C41 -45.9(5) . . . . no
O5 Zr4 O41 Mn3 141.0(3) . . . . no
O5 Zr4 O41 C41 10.7(7) . . . . no
O11 Zr4 O41 Mn3 -81.0(2) . . . . no
O11 Zr4 O41 C41 148.7(5) . . . . no
O31 Zr4 O41 Mn3 -169.1(2) . . . . no
O31 Zr4 O41 C41 60.6(5) . . . . no
O4 Zr5 O3 Zr1 -114.0(2) . . . . no
O4 Zr5 O3 Zr4 -3.30(19) . . . . no
O4 Zr5 O3 Mn3 100.2(2) . . . . no
O7 Zr5 O3 Zr1 -54.3(3) . . . . no
O7 Zr5 O3 Zr4 56.4(3) . . . . no
O7 Zr5 O3 Mn3 159.91(18) . . . . no
O51 Zr5 O3 Zr1 141.2(2) . . . . no
O51 Zr5 O3 Zr4 -108.0(2) . . . . no
O51 Zr5 O3 Mn3 -4.55(19) . . . . no
O6 Zr5 O3 Zr1 4.14(18) 2_555 . . . no
O6 Zr5 O3 Zr4 114.9(2) 2_555 . . . no
O6 Zr5 O3 Mn3 -141.7(2) 2_555 . . . no
O71 Zr5 O3 Zr1 61.6(3) 2_555 . . . no
O71 Zr5 O3 Zr4 172.35(18) 2_555 . . . no
O71 Zr5 O3 Mn3 -84.2(2) 2_555 . . . no
O81 Zr5 O3 Zr1 -170.4(2) 2_555 . . . no
O81 Zr5 O3 Zr4 -59.7(4) 2_555 . . . no
O81 Zr5 O3 Mn3 43.8(4) 2_555 . . . no
O3 Zr5 O4 Zr4 3.7(2) . . . . no
O3 Zr5 O4 Zr2 124.0(3) . . . 2_555 no
O7 Zr5 O4 Zr4 -125.5(3) . . . . no
O7 Zr5 O4 Zr2 -5.3(2) . . . 2_555 no
O51 Zr5 O4 Zr4 75.1(2) . . . . no
O51 Zr5 O4 Zr2 -164.6(2) . . . 2_555 no
O6 Zr5 O4 Zr4 -61.7(2) 2_555 . . . no
O6 Zr5 O4 Zr2 58.6(3) 2_555 . . 2_555 no
O81 Zr5 O4 Zr4 155.5(2) 2_555 . . . no
O81 Zr5 O4 Zr2 -84.2(2) 2_555 . . 2_555 no
O3 Zr5 O7 Zr2 -55.8(3) . . . 2_555 no
O3 Zr5 O7 Zr3 49.3(3) . . . 2_555 no
O3 Zr5 O7 Mn4 -159.67(18) . . . 2_555 no
O4 Zr5 O7 Zr2 4.67(19) . . . 2_555 no
O4 Zr5 O7 Zr3 109.7(2) . . . 2_555 no
O4 Zr5 O7 Mn4 -99.2(2) . . . 2_555 no
O51 Zr5 O7 Zr2 78.6(5) . . . 2_555 no
O51 Zr5 O7 Zr3 -176.3(4) . . . 2_555 no
O51 Zr5 O7 Mn4 -25.3(6) . . . 2_555 no
O6 Zr5 O7 Zr2 -114.5(2) 2_555 . . 2_555 no
O6 Zr5 O7 Zr3 -9.41(18) 2_555 . . 2_555 no
O6 Zr5 O7 Mn4 141.6(2) 2_555 . . 2_555 no
O71 Zr5 O7 Zr2 174.8(2) 2_555 . . 2_555 no
O71 Zr5 O7 Zr3 -80.1(2) 2_555 . . 2_555 no
O71 Zr5 O7 Mn4 70.9(2) 2_555 . . 2_555 no
O81 Zr5 O7 Zr2 92.9(2) 2_555 . . 2_555 no
O81 Zr5 O7 Zr3 -162.0(2) 2_555 . . 2_555 no
O81 Zr5 O7 Mn4 -10.95(18) 2_555 . . 2_555 no
O3 Zr5 O51 Mn3 4.9(2) . . . . no
O3 Zr5 O51 C51 -178.4(7) . . . . no
O4 Zr5 O51 Mn3 -66.5(2) . . . . no
O4 Zr5 O51 C51 110.3(7) . . . . no
O7 Zr5 O51 Mn3 -135.7(4) . . . . no
O7 Zr5 O51 C51 41.1(9) . . . . no
O6 Zr5 O51 Mn3 60.2(3) 2_555 . . . no
O6 Zr5 O51 C51 -123.1(6) 2_555 . . . no
O71 Zr5 O51 Mn3 127.4(2) 2_555 . . . no
O71 Zr5 O51 C51 -55.9(7) 2_555 . . . no
O81 Zr5 O51 Mn3 -149.8(2) 2_555 . . . no
O81 Zr5 O51 C51 26.9(7) 2_555 . . . no
O3 Zr5 O6 Zr1 -4.10(18) . . 2_555 . no
O3 Zr5 O6 Zr3 -120.6(2) . . 2_555 2_555 no
O3 Zr5 O6 Mn1 133.7(2) . . 2_555 2_555 no
O4 Zr5 O6 Zr1 62.0(2) . . 2_555 . no
O4 Zr5 O6 Zr3 -54.5(2) . . 2_555 2_555 no
O4 Zr5 O6 Mn1 -160.24(17) . . 2_555 2_555 no
O7 Zr5 O6 Zr1 126.0(2) . . 2_555 . no
O7 Zr5 O6 Zr3 9.55(18) . . 2_555 2_555 no
O7 Zr5 O6 Mn1 -96.2(2) . . 2_555 2_555 no
O51 Zr5 O6 Zr1 -59.9(3) . . 2_555 . no
O51 Zr5 O6 Zr3 -176.38(18) . . 2_555 2_555 no
O51 Zr5 O6 Mn1 77.9(3) . . 2_555 2_555 no
O71 Zr5 O6 Zr1 -134.9(2) 2_555 . 2_555 . no
O81 Zr5 O6 Zr1 171.0(2) 2_555 . 2_555 . no
O3 Zr5 O71 Mn1 -61.3(3) . . 2_555 2_555 no
O3 Zr5 O71 C71 114.2(7) . . 2_555 2_555 no
O7 Zr5 O71 Mn1 68.0(2) . . 2_555 2_555 no
O7 Zr5 O71 C71 -116.6(7) . . 2_555 2_555 no
O51 Zr5 O71 Mn1 -133.1(2) . . 2_555 2_555 no
O51 Zr5 O71 C71 42.3(7) . . 2_555 2_555 no
O3 Zr5 O81 Mn4 139.4(2) . . 2_555 2_555 no
O3 Zr5 O81 C81 8.6(7) . . 2_555 2_555 no
O4 Zr5 O81 Mn4 85.6(2) . . 2_555 2_555 no
O4 Zr5 O81 C81 -45.2(5) . . 2_555 2_555 no
O7 Zr5 O81 Mn4 11.48(18) . . 2_555 2_555 no
O7 Zr5 O81 C81 -119.3(6) . . 2_555 2_555 no
O51 Zr5 O81 Mn4 -173.7(2) . . 2_555 2_555 no
O51 Zr5 O81 C81 55.5(5) . . 2_555 2_555 no
O6 Mn1 Cl1 Mn2 -2.65(16) . . . . no
O20 Mn1 Cl1 Mn2 -153.58(16) . . . . no
O21 Mn1 Cl1 Mn2 -80.09(16) . . . . no
O70 Mn1 Cl1 Mn2 130.03(16) . . . . no
O71 Mn1 Cl1 Mn2 73.8(4) . . . . no
Cl1 Mn1 O6 Zr3 -93.43(18) . . . . no
Cl1 Mn1 O6 Zr1 32.6(3) . . . 2_555 no
Cl1 Mn1 O6 Zr5 157.29(14) . . . 2_555 no
O20 Mn1 O6 Zr3 21.0(5) . . . . no
O20 Mn1 O6 Zr1 147.1(3) . . . 2_555 no
O20 Mn1 O6 Zr5 -88.3(4) . . . 2_555 no
O21 Mn1 O6 Zr3 0.2(2) . . . . no
O21 Mn1 O6 Zr1 126.3(3) . . . 2_555 no
O21 Mn1 O6 Zr5 -109.0(2) . . . 2_555 no
O70 Mn1 O6 Zr3 161.7(2) . . . . no
O70 Mn1 O6 Zr1 -72.3(4) . . . 2_555 no
O70 Mn1 O6 Zr5 52.4(3) . . . 2_555 no
O71 Mn1 O6 Zr3 112.3(2) . . . . no
O71 Mn1 O6 Zr1 -121.6(3) . . . 2_555 no
O71 Mn1 O6 Zr5 3.02(18) . . . 2_555 no
Cl1 Mn1 O20 C22 70.8(5) . . . . no
Cl1 Mn1 O20 C23 -74.7(10) . . . . no
O6 Mn1 O20 C22 -46.9(7) . . . . no
O6 Mn1 O20 C23 167.6(9) . . . . no
O21 Mn1 O20 C22 -25.9(5) . . . . no
O21 Mn1 O20 C23 -171.3(10) . . . . no
O70 Mn1 O20 C22 162.8(6) . . . . no
O70 Mn1 O20 C23 17.4(10) . . . . no
O71 Mn1 O20 C22 -128.2(5) . . . . no
O71 Mn1 O20 C23 86.4(10) . . . . no
Cl1 Mn1 O21 Zr3 102.12(19) . . . . no
Cl1 Mn1 O21 C21 -88.9(6) . . . . no
O6 Mn1 O21 Zr3 -0.3(2) . . . . no
O6 Mn1 O21 C21 168.7(6) . . . . no
O20 Mn1 O21 Zr3 -168.9(3) . . . . no
O20 Mn1 O21 C21 0.1(6) . . . . no
O70 Mn1 O21 Zr3 -152.5(3) . . . . no
O70 Mn1 O21 C21 16.5(8) . . . . no
O71 Mn1 O21 Zr3 -66.7(2) . . . . no
O71 Mn1 O21 C21 102.3(6) . . . . no
Cl1 Mn1 O70 C72 -160.4(5) . . . . no
Cl1 Mn1 O70 C73 -7.1(6) . . . . no
O6 Mn1 O70 C72 -50.4(6) . . . . no
O6 Mn1 O70 C73 102.8(6) . . . . no
O20 Mn1 O70 C72 109.2(5) . . . . no
O20 Mn1 O70 C73 -97.6(6) . . . . no
O21 Mn1 O70 C72 93.0(6) . . . . no
O21 Mn1 O70 C73 -113.7(6) . . . . no
O71 Mn1 O70 C72 -1.9(5) . . . . no
O71 Mn1 O70 C73 151.4(6) . . . . no
Cl1 Mn1 O71 C71 89.9(5) . . . . no
Cl1 Mn1 O71 Zr5 -86.8(4) . . . 2_555 no
O6 Mn1 O71 C71 173.5(5) . . . . no
O6 Mn1 O71 Zr5 -3.17(19) . . . 2_555 no
O20 Mn1 O71 C71 -40.2(5) . . . . no
O20 Mn1 O71 Zr5 143.2(2) . . . 2_555 no
O21 Mn1 O71 C71 -117.1(5) . . . . no
O21 Mn1 O71 Zr5 66.3(2) . . . 2_555 no
O70 Mn1 O71 C71 30.3(5) . . . . no
O70 Mn1 O71 Zr5 -146.4(3) . . . 2_555 no
O5 Mn2 Cl1 Mn1 2.71(17) . . . . no
O31 Mn2 Cl1 Mn1 79.29(16) . . . . no
O60 Mn2 Cl1 Mn1 158.50(17) . . . . no
O91 Mn2 Cl1 Mn1 -115.33(19) . . . . no
Cl1 Mn2 O5 Zr4 92.08(18) . . . . no
Cl1 Mn2 O5 Zr1 -34.0(3) . . . 2_555 no
Cl1 Mn2 O5 Zr2 -160.72(16) . . . 2_555 no
O31 Mn2 O5 Zr4 3.3(2) . . . . no
O31 Mn2 O5 Zr1 -122.8(3) . . . 2_555 no
O31 Mn2 O5 Zr2 110.5(2) . . . 2_555 no
O60 Mn2 O5 Zr4 -55.0(3) . . . . no
O60 Mn2 O5 Zr1 178.9(2) . . . 2_555 no
O60 Mn2 O5 Zr2 52.2(3) . . . 2_555 no
O61 Mn2 O5 Zr4 -98.5(2) . . . . no
O61 Mn2 O5 Zr1 135.4(3) . . . 2_555 no
O61 Mn2 O5 Zr2 8.66(19) . . . 2_555 no
O91 Mn2 O5 Zr4 -169.2(2) . . . . no
O91 Mn2 O5 Zr1 64.7(4) . . . 2_555 no
O91 Mn2 O5 Zr2 -62.0(3) . . . 2_555 no
Cl1 Mn2 O31 Zr4 -107.06(18) . . . . no
Cl1 Mn2 O31 C31 73.0(6) . . . . no
O5 Mn2 O31 Zr4 -3.5(2) . . . . no
O5 Mn2 O31 C31 176.6(6) . . . . no
O60 Mn2 O31 Zr4 139.6(2) . . . . no
O60 Mn2 O31 C31 -40.3(6) . . . . no
O61 Mn2 O31 Zr4 68.8(2) . . . . no
O61 Mn2 O31 C31 -111.2(6) . . . . no
Cl1 Mn2 O60 C62 166.8(4) . . . . no
Cl1 Mn2 O60 C63 22.7(7) . . . . no
O5 Mn2 O60 C62 -48.3(6) . . . . no
O5 Mn2 O60 C63 167.6(6) . . . . no
O31 Mn2 O60 C62 -105.7(5) . . . . no
O31 Mn2 O60 C63 110.2(7) . . . . no
O61 Mn2 O60 C62 -4.3(5) . . . . no
O61 Mn2 O60 C63 -148.3(7) . . . . no
O91 Mn2 O60 C62 76.9(5) . . . . no
O91 Mn2 O60 C63 -67.1(7) . . . . no
O5 Mn2 O61 Mn5 -110.8(2) . . . . no
O5 Mn2 O61 C61 124.6(4) . . . . no
O5 Mn2 O61 Zr2 -8.14(17) . . . 2_555 no
O31 Mn2 O61 Mn5 175.48(18) . . . . no
O31 Mn2 O61 C61 50.8(4) . . . . no
O31 Mn2 O61 Zr2 -81.9(2) . . . 2_555 no
O60 Mn2 O61 Mn5 99.2(2) . . . . no
O60 Mn2 O61 C61 -25.5(4) . . . . no
O60 Mn2 O61 Zr2 -158.2(2) . . . 2_555 no
O91 Mn2 O61 Mn5 10.5(2) . . . . no
O91 Mn2 O61 C61 -114.1(4) . . . . no
O91 Mn2 O61 Zr2 113.2(2) . . . 2_555 no
Cl1 Mn2 O91 Mn5 161.1(2) . . . . no
Cl1 Mn2 O91 C91 -19.9(7) . . . . no
O5 Mn2 O91 Mn5 55.0(3) . . . . no
O5 Mn2 O91 C91 -126.0(7) . . . . no
O60 Mn2 O91 Mn5 -85.7(3) . . . . no
O60 Mn2 O91 C91 93.4(7) . . . . no
O61 Mn2 O91 Mn5 -12.4(2) . . . . no
O61 Mn2 O91 C91 166.6(7) . . . . no
Cl2 Mn3 O3 Zr1 24.0(4) . . . . no
Cl2 Mn3 O3 Zr4 -103.17(17) . . . . no
Cl2 Mn3 O3 Zr5 152.91(13) . . . . no
O40 Mn3 O3 Zr1 166.0(2) . . . . no
O40 Mn3 O3 Zr4 38.9(4) . . . . no
O40 Mn3 O3 Zr5 -65.1(3) . . . . no
O41 Mn3 O3 Zr1 136.2(3) . . . . no
O41 Mn3 O3 Zr4 9.02(19) . . . . no
O41 Mn3 O3 Zr5 -94.9(2) . . . . no
O50 Mn3 O3 Zr1 -76.8(4) . . . . no
O50 Mn3 O3 Zr4 156.1(2) . . . . no
O50 Mn3 O3 Zr5 52.1(3) . . . . no
O51 Mn3 O3 Zr1 -124.4(3) . . . . no
O51 Mn3 O3 Zr4 108.5(2) . . . . no
O51 Mn3 O3 Zr5 4.55(19) . . . . no
Cl2 Mn3 O40 C42 118.3(4) . . . . no
Cl2 Mn3 O40 C43 -29.9(6) . . . . no
O3 Mn3 O40 C42 -27.8(6) . . . . no
O3 Mn3 O40 C43 -175.9(5) . . . . no
O41 Mn3 O40 C42 3.0(4) . . . . no
O41 Mn3 O40 C43 -145.1(6) . . . . no
O50 Mn3 O40 C42 -161.1(5) . . . . no
O50 Mn3 O40 C43 50.8(6) . . . . no
O51 Mn3 O40 C42 -92.4(4) . . . . no
O51 Mn3 O40 C43 119.4(6) . . . . no
Cl2 Mn3 O41 Zr4 102.05(18) . . . . no
Cl2 Mn3 O41 C41 -120.9(4) . . . . no
O3 Mn3 O41 Zr4 -9.72(19) . . . . no
O3 Mn3 O41 C41 127.4(4) . . . . no
O40 Mn3 O41 Zr4 -170.7(2) . . . . no
O40 Mn3 O41 C41 -33.6(4) . . . . no
O50 Mn3 O41 Zr4 -145.0(2) . . . . no
O50 Mn3 O41 C41 -7.9(6) . . . . no
O51 Mn3 O41 Zr4 -82.5(2) . . . . no
O51 Mn3 O41 C41 54.6(4) . . . . no
Cl2 Mn3 O50 C52 -176.0(5) . . . . no
Cl2 Mn3 O50 C53 -28.8(6) . . . . no
O3 Mn3 O50 C52 -59.5(6) . . . . no
O3 Mn3 O50 C53 87.7(6) . . . . no
O40 Mn3 O50 C52 85.9(5) . . . . no
O40 Mn3 O50 C53 -126.9(6) . . . . no
O41 Mn3 O50 C52 60.8(6) . . . . no
O41 Mn3 O50 C53 -152.0(6) . . . . no
O51 Mn3 O50 C52 -10.0(5) . . . . no
O51 Mn3 O50 C53 137.3(7) . . . . no
Cl2 Mn3 O51 Zr5 -118.7(3) . . . . no
Cl2 Mn3 O51 C51 63.7(6) . . . . no
O3 Mn3 O51 Zr5 -4.8(2) . . . . no
O3 Mn3 O51 C51 177.5(5) . . . . no
O40 Mn3 O51 Zr5 139.8(2) . . . . no
O40 Mn3 O51 C51 -37.9(5) . . . . no
O41 Mn3 O51 Zr5 69.2(2) . . . . no
O41 Mn3 O51 C51 -108.5(5) . . . . no
O50 Mn3 O51 Zr5 -146.3(3) . . . . no
O50 Mn3 O51 C51 36.1(5) . . . . no
Cl3 Mn4 O80 C82 -103.5(4) . . . . no
Cl3 Mn4 O80 C83 35.8(6) . . . . no
O81 Mn4 O80 C82 3.3(4) . . . . no
O81 Mn4 O80 C83 142.5(6) . . . . no
O120 Mn4 O80 C82 170.2(4) . . . . no
O120 Mn4 O80 C83 -50.5(6) . . . . no
O121 Mn4 O80 C82 96.8(4) . . . . no
O121 Mn4 O80 C83 -123.9(6) . . . . no
O7 Mn4 O80 C82 40.0(5) 2_555 . . . no
O7 Mn4 O80 C83 179.3(5) 2_555 . . . no
Cl3 Mn4 O81 C81 121.7(4) . . . . no
Cl3 Mn4 O81 Zr5 -95.67(18) . . . 2_555 no
O80 Mn4 O81 C81 29.6(4) . . . . no
O80 Mn4 O81 Zr5 172.3(2) . . . 2_555 no
O120 Mn4 O81 C81 3.8(6) . . . . no
O120 Mn4 O81 Zr5 146.4(3) . . . 2_555 no
O121 Mn4 O81 C81 -58.1(4) . . . . no
O121 Mn4 O81 Zr5 84.6(2) . . . 2_555 no
O7 Mn4 O81 C81 -131.0(4) 2_555 . . . no
O7 Mn4 O81 Zr5 11.71(19) 2_555 . . 2_555 no
Cl3 Mn4 O120 C122 170.0(5) . . . . no
Cl3 Mn4 O120 C123 17.4(6) . . . . no
O80 Mn4 O120 C122 -92.7(5) . . . . no
O80 Mn4 O120 C123 114.6(7) . . . . no
O81 Mn4 O120 C122 -67.3(7) . . . . no
O81 Mn4 O120 C123 140.0(6) . . . . no
O121 Mn4 O120 C122 -0.7(5) . . . . no
O121 Mn4 O120 C123 -153.3(7) . . . . no
O7 Mn4 O120 C122 58.2(6) 2_555 . . . no
O7 Mn4 O120 C123 -94.4(7) 2_555 . . . no
Cl3 Mn4 O121 Zr2 107.7(4) . . . . no
Cl3 Mn4 O121 C121 -54.8(7) . . . . no
O80 Mn4 O121 Zr2 -147.2(2) . . . . no
O80 Mn4 O121 C121 50.2(4) . . . . no
O81 Mn4 O121 Zr2 -73.0(2) . . . . no
O81 Mn4 O121 C121 124.4(5) . . . . no
O120 Mn4 O121 Zr2 134.7(3) . . . . no
O120 Mn4 O121 C121 -27.9(4) . . . . no
O7 Mn4 O121 Zr2 4.43(19) 2_555 . . . no
O7 Mn4 O121 C121 -158.1(5) 2_555 . . . no
Cl3 Mn4 O7 Zr2 -162.27(13) . . 2_555 . no
Cl3 Mn4 O7 Zr3 -30.1(4) . . 2_555 . no
Cl3 Mn4 O7 Zr5 94.31(16) . . 2_555 2_555 no
O80 Mn4 O7 Zr2 56.6(4) . . 2_555 . no
O80 Mn4 O7 Zr3 -171.2(3) . . 2_555 . no
O80 Mn4 O7 Zr5 -46.8(4) . . 2_555 2_555 no
O81 Mn4 O7 Zr2 92.6(2) . . 2_555 . no
O81 Mn4 O7 Zr3 -135.3(4) . . 2_555 . no
O81 Mn4 O7 Zr5 -10.85(18) . . 2_555 2_555 no
O120 Mn4 O7 Zr2 -62.6(2) . . 2_555 . no
O120 Mn4 O7 Zr3 69.6(4) . . 2_555 . no
O120 Mn4 O7 Zr5 -166.04(17) . . 2_555 2_555 no
O121 Mn4 O7 Zr2 -3.93(17) . . 2_555 . no
O121 Mn4 O7 Zr3 128.2(4) . . 2_555 . no
O121 Mn4 O7 Zr5 -107.4(2) . . 2_555 2_555 no
Cl4 Mn5 O61 Mn2 -138.11(13) . . . . no
Cl4 Mn5 O61 C61 -25.8(5) . . . . no
Cl4 Mn5 O61 Zr2 121.79(16) . . . 2_555 no
O91 Mn5 O61 Mn2 -10.8(2) . . . . no
O91 Mn5 O61 C61 101.6(5) . . . . no
O91 Mn5 O61 Zr2 -110.9(2) . . . 2_555 no
O100 Mn5 O61 Mn2 98.0(3) . . . . no
O100 Mn5 O61 C61 -149.6(5) . . . . no
O100 Mn5 O61 Zr2 -2.1(4) . . . 2_555 no
O101 Mn5 O61 Mn2 104.2(2) . . . . no
O101 Mn5 O61 C61 -143.4(5) . . . . no
O101 Mn5 O61 Zr2 4.10(19) . . . 2_555 no
Cl4 Mn5 O91 Mn2 114.4(2) . . . . no
Cl4 Mn5 O91 C91 -64.7(7) . . . . no
O61 Mn5 O91 Mn2 12.5(2) . . . . no
O61 Mn5 O91 C91 -166.5(7) . . . . no
O100 Mn5 O91 Mn2 -134.7(2) . . . . no
O100 Mn5 O91 C91 46.3(7) . . . . no
O101 Mn5 O91 Mn2 -54.3(3) . . . . no
O101 Mn5 O91 C91 126.6(7) . . . . no
Cl4 Mn5 O100 C102 -101.6(5) . . . . no
Cl4 Mn5 O100 C103 29.3(6) . . . . no
O61 Mn5 O100 C102 24.5(7) . . . . no
O61 Mn5 O100 C103 155.4(5) . . . . no
O91 Mn5 O100 C102 126.1(5) . . . . no
O91 Mn5 O100 C103 -103.1(6) . . . . no
O101 Mn5 O100 C102 18.4(5) . . . . no
O101 Mn5 O100 C103 149.3(6) . . . . no
Cl4 Mn5 O101 C101 98.6(5) . . . . no
Cl4 Mn5 O101 Zr2 -100.5(2) . . . 2_555 no
O61 Mn5 O101 C101 -165.4(5) . . . . no
O61 Mn5 O101 Zr2 -4.6(2) . . . 2_555 no
O91 Mn5 O101 C101 -91.7(5) . . . . no
O91 Mn5 O101 Zr2 69.2(3) . . . 2_555 no
O100 Mn5 O101 C101 11.1(5) . . . . no
O100 Mn5 O101 Zr2 172.0(3) . . . 2_555 no
Zr3 O10 C12 C11 -39.5(6) . . . . no
C13 O10 C12 C11 154.7(6) . . . . no
Zr3 O11 C11 C12 -36.8(7) . . . . no
Zr4 O11 C11 C12 144.5(5) . . . . no
Mn1 O20 C22 C21 47.1(8) . . . . no
C23 O20 C22 C21 -162.5(9) . . . . no
Zr3 O21 C21 C22 -169.7(6) . . . . no
Mn1 O21 C21 C22 26.1(10) . . . . no
C33 O30 C32 C31 179.1(9) . . . . no
Zr4 O31 C31 C32 116.5(6) . . . . no
Mn2 O31 C31 C32 -63.6(8) . . . . no
Mn3 O40 C42 C41 25.8(7) . . . . no
C43 O40 C42 C41 178.0(7) . . . . no
Zr4 O41 C41 C42 -171.4(4) . . . . no
Mn3 O41 C41 C42 60.8(6) . . . . no
Mn3 O50 C52 C51 -15.7(8) . . . . no
C53 O50 C52 C51 -168.6(7) . . . . no
Zr5 O51 C51 C52 122.5(6) . . . . no
Mn3 O51 C51 C52 -60.9(7) . . . . no
Mn2 O60 C62 C61 31.0(7) . . . . no
C63 O60 C62 C61 -179.1(7) . . . . no
Mn2 O61 C61 C62 52.0(7) . . . . no
Mn5 O61 C61 C62 -50.4(7) . . . . no
Zr2 O61 C61 C62 169.6(5) 2_555 . . . no
Mn1 O70 C72 C71 -24.5(7) . . . . no
C73 O70 C72 C71 177.3(6) . . . . no
Mn1 O71 C71 C72 -54.7(7) . . . . no
Zr5 O71 C71 C72 120.7(6) 2_555 . . . no
Mn4 O80 C82 C81 -32.8(6) . . . . no
C83 O80 C82 C81 -178.0(6) . . . . no
Mn4 O81 C81 C82 -59.3(6) . . . . no
Zr5 O81 C81 C82 172.0(4) 2_555 . . . no
C93 O90 C92 C91 171.7(8) . . . . no
Mn2 O91 C91 C92 -127.1(7) . . . . no
Mn5 O91 C91 C92 51.7(10) . . . . no
Mn5 O100 C102 C101 -42.1(8) . . . . no
C103 O100 C102 C101 -179.3(7) . . . . no
O11 C11 C12 O10 47.5(7) . . . . no
O21 C21 C22 O20 -50.8(11) . . . . no
O31 C31 C32 O30 -174.4(7) . . . . no
O41 C41 C42 O40 -55.0(7) . . . . no
O51 C51 C52 O50 46.6(9) . . . . no
O61 C61 C62 O60 -56.8(8) . . . . no
O71 C71 C72 O70 50.6(8) . . . . no
O81 C81 C82 O80 61.6(7) . . . . no
O91 C91 C92 O90 -66.1(9) . . . . no
